data_1565124
loop_
_publ_author_name
'Masson, Eric'
'Rabbani, Ramin'
'Saeedi, Sima'
'Nazimuddin, Md'
'Barbero, Hector'
'Kyritsakas, Nathalie'
'White, Travis A.'

_publ_section_title
;
 Enhanced photoreduction of water catalyzed by a cucurbit[8]uril-secured
 platinum dimer
;
_journal_name_full 'Chemical Science'
_journal_paper_doi 10.1039/D1SC03743A
_journal_year 2021
_chemical_formula_moiety 'C48H48N32O16,2(C22H17ClN3Pt)+ solvent'
_chemical_formula_sum 'C92 H82 Cl2 N38 O16 Pt2'
_chemical_formula_weight 2437.03
_space_group_crystal_system triclinic
_space_group_IT_number 2
_space_group_name_Hall '-P 1'
_space_group_name_H-M_alt 'P -1'
_atom_sites_solution_hydrogens geom
_audit_creation_method SHELXL-2014/6
_audit_update_record
;
2021-07-06 deposited with the CCDC.	2021-11-04 downloaded from the CCDC.
;
_cell_angle_alpha 89.44
_cell_angle_beta 82.949(4)
_cell_angle_gamma 89.97
_cell_formula_units_Z 4
_cell_length_a 17.9543(13)
_cell_length_b 20.7821(16)
_cell_length_c 33.976(3)
_cell_measurement_reflns_used 9100
_cell_measurement_temperature 173(2)
_cell_measurement_theta_max 25.
_cell_measurement_theta_min 2.5
_cell_volume 12580.9(17)
_computing_cell_refinement 'Bruker SAINT'
_computing_data_collection 'Bruker APEX2'
_computing_data_reduction 'Bruker SAINT'
_computing_molecular_graphics 'Bruker SHELXTL'
_computing_publication_material 'Bruker SHELXTL'
_computing_structure_refinement 'SHELXL-2014 (Sheldrick 2014)'
_computing_structure_solution 'SHELXS-97 (Sheldrick 2008)'
_diffrn_ambient_temperature 173(2)
_diffrn_measured_fraction_theta_full 0.963
_diffrn_measured_fraction_theta_max 0.906
_diffrn_measurement_device_type 'Bruker APEX-II CCD'
_diffrn_measurement_method '\f and \w scans'
_diffrn_radiation_type MoK\a
_diffrn_radiation_wavelength 0.71073
_diffrn_reflns_av_R_equivalents 0.0581
_diffrn_reflns_av_unetI/netI 0.0519
_diffrn_reflns_Laue_measured_fraction_full 0.963
_diffrn_reflns_Laue_measured_fraction_max 0.906
_diffrn_reflns_limit_h_max 23
_diffrn_reflns_limit_h_min -23
_diffrn_reflns_limit_k_max 25
_diffrn_reflns_limit_k_min -24
_diffrn_reflns_limit_l_max 44
_diffrn_reflns_limit_l_min -44
_diffrn_reflns_number 264585
_diffrn_reflns_point_group_measured_fraction_full 0.963
_diffrn_reflns_point_group_measured_fraction_max 0.906
_diffrn_reflns_theta_full 25.600
_diffrn_reflns_theta_max 27.600
_diffrn_reflns_theta_min 1.762
_exptl_absorpt_coefficient_mu 2.331
_exptl_absorpt_correction_T_max 0.821
_exptl_absorpt_correction_T_min 0.800
_exptl_absorpt_correction_type multi-scan
_exptl_absorpt_process_details sadabs
_exptl_crystal_colour colorless
_exptl_crystal_density_diffrn 1.287
_exptl_crystal_density_meas ?
_exptl_crystal_description prism
_exptl_crystal_F_000 4872
_exptl_crystal_size_max 0.100
_exptl_crystal_size_mid 0.100
_exptl_crystal_size_min 0.090
_refine_diff_density_max 3.504
_refine_diff_density_min -4.534
_refine_diff_density_rms 0.203
_refine_ls_extinction_method none
_refine_ls_goodness_of_fit_ref 1.105
_refine_ls_hydrogen_treatment constr
_refine_ls_matrix_type full
_refine_ls_number_parameters 2633
_refine_ls_number_reflns 47500
_refine_ls_number_restraints 10
_refine_ls_restrained_S_all 1.105
_refine_ls_R_factor_all 0.1145
_refine_ls_R_factor_gt 0.1011
_refine_ls_shift/su_max 0.002
_refine_ls_shift/su_mean 0.058
_refine_ls_structure_factor_coef Fsqd
_refine_ls_weighting_details 'w=1/[\s^2^(Fo^2^)+(0.0699P)^2^+328.0372P] where P=(Fo^2^+2Fc^2^)/3'
_refine_ls_weighting_scheme calc
_refine_ls_wR_factor_gt 0.2486
_refine_ls_wR_factor_ref 0.2554
_reflns_Friedel_coverage 0.000
_reflns_number_gt 39282
_reflns_number_total 47500
_reflns_threshold_expression 'I > 2\s(I)'
_cod_data_source_file d1sc03743a2.cif
_cod_data_source_block e4624n_a
_cod_depositor_comments
;
The following automatic conversions were performed:

data item '_exptl_crystal_density_meas' value 'none' was changed to
'?' -- the value is perceived as not measured.

Automatic conversion script
Id: cif_fix_values 7556 2019-12-06 15:28:31Z antanas 
;
_cod_original_cell_volume 12581.1(16)
_cod_database_code 1565124
_shelx_space_group_comment
;
The symmetry employed for this shelxl refinement is uniquely defined
by the following loop, which should always be used as a source of
symmetry information in preference to the above space-group names.
They are only intended as comments.
;
_shelx_estimated_absorpt_t_min 0.800
_shelx_estimated_absorpt_t_max 0.818
_shelxl_version_number 2014/6

loop_
_space_group_symop_operation_xyz
'x, y, z'
'-x, -y, -z'

loop_
_atom_site_label
_atom_site_type_symbol
_atom_site_fract_x
_atom_site_fract_y
_atom_site_fract_z
_atom_site_U_iso_or_equiv
_atom_site_adp_type
_atom_site_occupancy
_atom_site_site_symmetry_order
_atom_site_calc_flag
_atom_site_refinement_flags_posn
_atom_site_refinement_flags_adp
_atom_site_refinement_flags_occupancy
_atom_site_disorder_assembly
_atom_site_disorder_group
O1 O 0.5124(6) 0.1879(5) 0.7403(3) 0.055(3) Uani 1 1 d . . . . .
C1 C 0.5474(8) 0.2286(7) 0.7541(4) 0.041(3) Uani 1 1 d . . . . .
N1 N 0.5861(6) 0.2224(6) 0.7872(3) 0.040(3) Uani 1 1 d . . . . .
N2 N 0.5588(7) 0.2906(6) 0.7396(3) 0.046(3) Uani 1 1 d . . . . .
C2 C 0.6286(8) 0.2794(8) 0.7929(4) 0.048(4) Uani 1 1 d . . . . .
H2 H 0.6834 0.2692 0.7909 0.058 Uiso 1 1 calc R U . . .
C3 C 0.6129(9) 0.3250(7) 0.7591(4) 0.048(4) Uani 1 1 d . . . . .
H3 H 0.6595 0.3344 0.7406 0.057 Uiso 1 1 calc R U . . .
N3 N 0.5852(6) 0.3818(6) 0.7804(3) 0.042(3) Uani 1 1 d . . . . .
N4 N 0.6057(7) 0.3146(6) 0.8279(3) 0.040(3) Uani 1 1 d . . . . .
C4 C 0.5877(9) 0.3760(9) 0.8190(5) 0.058(5) Uani 1 1 d . . . . .
O2 O 0.5683(7) 0.4189(5) 0.8444(3) 0.059(3) Uani 1 1 d . . . . .
C5 C 0.5403(10) 0.3081(8) 0.7000(4) 0.054(4) Uani 1 1 d . . . . .
H5A H 0.5873 0.3198 0.6831 0.065 Uiso 1 1 calc R U . . .
H5B H 0.5191 0.2698 0.6883 0.065 Uiso 1 1 calc R U . . .
C6 C 0.5800(8) 0.4437(7) 0.7597(4) 0.046(4) Uani 1 1 d . . . . .
H6A H 0.5805 0.4790 0.7790 0.056 Uiso 1 1 calc R U . . .
H6B H 0.6244 0.4490 0.7396 0.056 Uiso 1 1 calc R U . . .
C7 C 0.4243(9) 0.3521(7) 0.6809(4) 0.043(4) Uani 1 1 d . . . . .
O3 O 0.3989(7) 0.3016(5) 0.6693(3) 0.061(3) Uani 1 1 d . . . . .
N5 N 0.4889(8) 0.3596(6) 0.6994(3) 0.048(3) Uani 1 1 d . . . . .
N6 N 0.3956(6) 0.4121(6) 0.6744(3) 0.040(3) Uani 1 1 d . . . . .
C8 C 0.5080(8) 0.4257(7) 0.7007(4) 0.044(3) Uani 1 1 d . . . . .
H8 H 0.5555 0.4349 0.6830 0.052 Uiso 1 1 calc R U . . .
C9 C 0.4422(8) 0.4641(7) 0.6870(4) 0.042(3) Uani 1 1 d . . . . .
H9 H 0.4591 0.4949 0.6649 0.051 Uiso 1 1 calc R U . . .
N7 N 0.4106(6) 0.4964(6) 0.7223(3) 0.036(3) Uani 1 1 d . . . . .
N8 N 0.5130(6) 0.4487(6) 0.7404(3) 0.042(3) Uani 1 1 d . . . . .
C10 C 0.4544(8) 0.4925(7) 0.7518(4) 0.044(3) Uani 1 1 d . . . . .
O4 O 0.4485(6) 0.5208(6) 0.7828(3) 0.059(3) Uani 1 1 d . . . . .
C11 C 0.3348(7) 0.4251(7) 0.6514(3) 0.038(3) Uani 1 1 d . . . . .
H11A H 0.3511 0.4586 0.6312 0.045 Uiso 1 1 calc R U . . .
H11B H 0.3238 0.3855 0.6372 0.045 Uiso 1 1 calc R U . . .
C12 C 0.3623(8) 0.5526(7) 0.7200(4) 0.044(3) Uani 1 1 d . . . . .
H12A H 0.3675 0.5811 0.7426 0.053 Uiso 1 1 calc R U . . .
H12B H 0.3787 0.5769 0.6953 0.053 Uiso 1 1 calc R U . . .
C13 C 0.2008(8) 0.4154(7) 0.6750(4) 0.043(3) Uani 1 1 d . . . . .
O5 O 0.1961(7) 0.3607(5) 0.6612(4) 0.070(4) Uani 1 1 d . . . . .
N9 N 0.2691(6) 0.4456(6) 0.6741(3) 0.041(3) Uani 1 1 d . . . . .
N10 N 0.1441(6) 0.4532(6) 0.6888(3) 0.044(3) Uani 1 1 d . . . . .
C14 C 0.2563(7) 0.5144(6) 0.6844(4) 0.034(3) Uani 1 1 d . . . . .
H14 H 0.2731 0.5439 0.6616 0.041 Uiso 1 1 calc R U . . .
C15 C 0.1697(7) 0.5168(7) 0.6963(4) 0.040(3) Uani 1 1 d . . . . .
H15 H 0.1466 0.5491 0.6795 0.048 Uiso 1 1 calc R U . . .
N11 N 0.1613(6) 0.5367(5) 0.7361(3) 0.042(3) Uani 1 1 d . . . . .
N12 N 0.2843(6) 0.5344(5) 0.7206(3) 0.037(3) Uani 1 1 d . . . . .
C16 C 0.2293(8) 0.5489(6) 0.7493(3) 0.038(3) Uani 1 1 d . . . . .
O6 O 0.2383(6) 0.5718(5) 0.7818(3) 0.050(3) Uani 1 1 d . . . . .
C17 C 0.0688(8) 0.4371(8) 0.6860(4) 0.050(4) Uani 1 1 d . . . . .
H17A H 0.0677 0.3991 0.6687 0.060 Uiso 1 1 calc R U . . .
H17B H 0.0450 0.4733 0.6730 0.060 Uiso 1 1 calc R U . . .
C18 C 0.0906(8) 0.5581(6) 0.7574(4) 0.042(3) Uani 1 1 d . . . . .
H18A H 0.0638 0.5846 0.7392 0.050 Uiso 1 1 calc R U . . .
H18B H 0.1011 0.5857 0.7796 0.050 Uiso 1 1 calc R U . . .
C19 C 0.0009(7) 0.3618(7) 0.7353(4) 0.039(3) Uani 1 1 d . . . . .
O7 O 0.0186(6) 0.3138(5) 0.7173(3) 0.049(2) Uani 1 1 d . . . . .
N13 N 0.0246(7) 0.4231(6) 0.7236(3) 0.048(3) Uani 1 1 d . . . . .
N14 N -0.0445(6) 0.3676(6) 0.7707(3) 0.044(3) Uani 1 1 d . . . . .
C20 C -0.0098(8) 0.4720(7) 0.7495(4) 0.042(3) Uani 1 1 d . . . . .
H20 H -0.0394 0.5033 0.7351 0.050 Uiso 1 1 calc R U . . .
C21 C -0.0606(7) 0.4329(7) 0.7811(4) 0.045(4) Uani 1 1 d . . . . .
H21 H -0.1149 0.4431 0.7804 0.053 Uiso 1 1 calc R U . . .
N15 N -0.0346(7) 0.4533(5) 0.8188(3) 0.044(3) Uani 1 1 d . . . . .
N16 N 0.0419(6) 0.5050(6) 0.7731(3) 0.046(3) Uani 1 1 d . . . . .
C22 C 0.0208(7) 0.4965(7) 0.8133(4) 0.040(3) Uani 1 1 d . . . . .
O8 O 0.0480(5) 0.5262(5) 0.8391(2) 0.046(2) Uani 1 1 d . . . . .
C23 C -0.0871(11) 0.3134(8) 0.7876(4) 0.059(5) Uani 1 1 d . . . . .
H23A H -0.0778 0.2765 0.7695 0.071 Uiso 1 1 calc R U . . .
H23B H -0.1412 0.3241 0.7894 0.071 Uiso 1 1 calc R U . . .
C24 C -0.0826(9) 0.4418(7) 0.8566(4) 0.053(4) Uani 1 1 d . . . . .
H24A H -0.0725 0.4755 0.8756 0.063 Uiso 1 1 calc R U . . .
H24B H -0.1358 0.4454 0.8521 0.063 Uiso 1 1 calc R U . . .
C25 C -0.0411(8) 0.2327(8) 0.8333(4) 0.044(4) Uani 1 1 d . . . . .
O9 O -0.0149(6) 0.1966(5) 0.8074(3) 0.054(3) Uani 1 1 d . . . . .
N17 N -0.0701(7) 0.2939(7) 0.8267(3) 0.046(3) Uani 1 1 d . . . . .
N18 N -0.0464(7) 0.2218(6) 0.8732(3) 0.047(3) Uani 1 1 d . . . . .
C26 C -0.1054(8) 0.3205(7) 0.8621(4) 0.047(4) Uani 1 1 d . . . . .
H26 H -0.1604 0.3264 0.8611 0.056 Uiso 1 1 calc R U . . .
C27 C -0.0907(7) 0.2733(7) 0.8947(4) 0.043(3) Uani 1 1 d . . . . .
H27 H -0.1387 0.2560 0.9089 0.052 Uiso 1 1 calc R U . . .
N19 N -0.0494(7) 0.3068(6) 0.9208(3) 0.047(3) Uani 1 1 d . . . . .
N20 N -0.0706(7) 0.3797(6) 0.8738(4) 0.046(3) Uani 1 1 d . . . . .
C28 C -0.0374(8) 0.3744(7) 0.9111(4) 0.044(4) Uani 1 1 d . . . . .
O10 O -0.0212(5) 0.4149(4) 0.9326(2) 0.035(2) Uani 1 1 d . . . . .
C29 C -0.0390(7) 0.1577(7) 0.8904(4) 0.044(4) Uani 1 1 d . . . . .
H29A H -0.0870 0.1455 0.9062 0.053 Uiso 1 1 calc R U . . .
H29B H -0.0282 0.1262 0.8688 0.053 Uiso 1 1 calc R U . . .
C30 C -0.0460(8) 0.2854(8) 0.9612(4) 0.044(4) Uani 1 1 d . . . . .
H30A H -0.0388 0.3232 0.9779 0.053 Uiso 1 1 calc R U . . .
H30B H -0.0944 0.2650 0.9716 0.053 Uiso 1 1 calc R U . . .
C31 C 0.0750(6) 0.1121(7) 0.9090(3) 0.035(3) Uani 1 1 d . . . . .
O11 O 0.0942(5) 0.0836(5) 0.8776(3) 0.047(2) Uani 1 1 d . . . . .
N21 N 0.0205(6) 0.1554(5) 0.9156(3) 0.039(3) Uani 1 1 d . . . . .
N22 N 0.1099(6) 0.1040(6) 0.9420(3) 0.039(3) Uani 1 1 d . . . . .
C32 C 0.0059(7) 0.1735(7) 0.9557(4) 0.043(4) Uani 1 1 d . . . . .
H32 H -0.0433 0.1561 0.9683 0.052 Uiso 1 1 calc R U . . .
C33 C 0.0741(7) 0.1426(7) 0.9754(4) 0.041(3) Uani 1 1 d . . . . .
H33 H 0.0569 0.1157 0.9994 0.050 Uiso 1 1 calc R U . . .
N23 N 0.1168(5) 0.1981(6) 0.9848(3) 0.036(3) Uani 1 1 d D . . . .
N24 N 0.0135(6) 0.2405(6) 0.9642(3) 0.043(3) Uani 1 1 d . . . . .
C34 C 0.0774(8) 0.2536(7) 0.9815(4) 0.043(4) Uani 1 1 d . . . . .
O12 O 0.0970(5) 0.3072(5) 0.9911(3) 0.049(3) Uani 1 1 d . . . . .
C35 C 0.1641(9) 0.0561(8) 0.9477(5) 0.053(4) Uani 1 1 d . . . . .
H35A H 0.1639 0.0239 0.9264 0.064 Uiso 1 1 calc R U . . .
H35B H 0.1485 0.0339 0.9732 0.064 Uiso 1 1 calc R U . . .
C36 C 0.1726(5) 0.1936(8) 1.0124(4) 0.043(2) Uani 1 1 d D . . . .
H36A H 0.1786 0.2357 1.0250 0.052 Uiso 1 1 calc R U . . .
H36B H 0.1571 0.1613 1.0334 0.052 Uiso 1 1 calc R U . . .
C37 C 0.2965(7) 0.0582(6) 0.9204(4) 0.034(3) Uani 1 1 d . . . . .
O13 O 0.2903(5) 0.0279(5) 0.8909(3) 0.043(2) Uani 1 1 d . . . . .
N25 N 0.2408(6) 0.0795(6) 0.9477(3) 0.046(3) Uani 1 1 d . . . . .
N26 N 0.3636(6) 0.0803(6) 0.9316(3) 0.038(3) Uani 1 1 d . . . . .
C38 C 0.2646(6) 0.1055(8) 0.9818(5) 0.043(2) Uani 1 1 d . . . . .
H38 H 0.2508 0.0770 1.0055 0.052 Uiso 1 1 calc R U . . .
C39 C 0.3541(8) 0.1100(8) 0.9706(4) 0.044(4) Uani 1 1 d . . . . .
H39 H 0.3818 0.0864 0.9901 0.053 Uiso 1 1 calc R U . . .
N27 N 0.3678(5) 0.1773(6) 0.9705(4) 0.047(3) Uani 1 1 d . . . . .
N28 N 0.2397(5) 0.1751(6) 0.9903(4) 0.043(2) Uani 1 1 d D . . . .
C40 C 0.3075(7) 0.2137(8) 0.9842(4) 0.041(3) Uani 1 1 d . . . . .
O14 O 0.3081(5) 0.2693(5) 0.9921(3) 0.053(3) Uani 1 1 d . . . . .
C41 C 0.4359(8) 0.0564(7) 0.9133(4) 0.045(3) Uani 1 1 d . . . . .
H41A H 0.4632 0.0367 0.9340 0.054 Uiso 1 1 calc R U . . .
H41B H 0.4276 0.0226 0.8940 0.054 Uiso 1 1 calc R U . . .
C42 C 0.4446(8) 0.2003(8) 0.9704(4) 0.054(4) Uani 1 1 d . . . . .
H42A H 0.4427 0.2435 0.9825 0.065 Uiso 1 1 calc R U . . .
H42B H 0.4705 0.1713 0.9876 0.065 Uiso 1 1 calc R U . . .
C43 C 0.4992(7) 0.1098(7) 0.8524(3) 0.054(4) Uani 1 1 d . . . . .
O15 O 0.4726(6) 0.0760(5) 0.8288(3) 0.048(2) Uani 1 1 d . . . . .
N29 N 0.4806(6) 0.1063(6) 0.8936(3) 0.039(3) Uani 1 1 d . . . . .
N30 N 0.5530(6) 0.1555(6) 0.8439(3) 0.037(3) Uani 1 1 d . . . . .
C44 C 0.5272(7) 0.1475(7) 0.9138(4) 0.041(3) Uani 1 1 d . . . . .
H44 H 0.5544 0.1228 0.9331 0.049 Uiso 1 1 calc R U . . .
C45 C 0.5805(6) 0.1784(6) 0.8819(3) 0.029(3) Uani 1 1 d . . . . .
H45 H 0.6333 0.1643 0.8835 0.035 Uiso 1 1 calc R U . . .
N31 N 0.5727(7) 0.2467(6) 0.8870(3) 0.043(3) Uani 1 1 d . . . . .
N32 N 0.4887(6) 0.2044(6) 0.9325(3) 0.039(3) Uani 1 1 d . . . . .
C46 C 0.5184(7) 0.2608(7) 0.9165(4) 0.037(3) Uani 1 1 d . . . . .
O16 O 0.5009(5) 0.3156(5) 0.9290(3) 0.048(2) Uani 1 1 d . . . . .
C47 C 0.5959(8) 0.1622(8) 0.8044(4) 0.045(4) Uani 1 1 d . . . . .
H47A H 0.6499 0.1557 0.8066 0.053 Uiso 1 1 calc R U . . .
H47B H 0.5800 0.1283 0.7870 0.053 Uiso 1 1 calc R U . . .
C48 C 0.6227(8) 0.2960(7) 0.8678(4) 0.040(3) Uani 1 1 d . . . . .
H48A H 0.6750 0.2800 0.8658 0.048 Uiso 1 1 calc R U . . .
H48B H 0.6193 0.3347 0.8847 0.048 Uiso 1 1 calc R U . . .
C49 C 0.1838(9) 0.5563(7) 0.5766(4) 0.047(4) Uani 1 1 d . . . . .
O17 O 0.1890(6) 0.5249(5) 0.6074(3) 0.054(3) Uani 1 1 d . . . . .
N33 N 0.1186(5) 0.5806(5) 0.5663(3) 0.036(2) Uani 1 1 d D . . . .
N34 N 0.2406(6) 0.5717(6) 0.5475(3) 0.0418(12) Uani 1 1 d . . . . .
C50 C 0.1297(8) 0.6098(7) 0.5257(4) 0.042(3) Uani 1 1 d . . . . .
H50 H 0.0983 0.5882 0.5073 0.050 Uiso 1 1 calc R U . . .
C51 C 0.2156(7) 0.5999(7) 0.5127(4) 0.044(4) Uani 1 1 d . . . . .
H51 H 0.2260 0.5720 0.4888 0.052 Uiso 1 1 calc R U . . .
N35 N 0.2401(6) 0.6661(6) 0.5049(3) 0.0418(12) Uani 1 1 d D . . . .
N36 N 0.1207(6) 0.6806(5) 0.5250(3) 0.037(3) Uani 1 1 d D . . . .
C52 C 0.1826(8) 0.7094(8) 0.5090(4) 0.043(3) Uani 1 1 d . . . . .
O18 O 0.1897(5) 0.7684(5) 0.5007(3) 0.050(3) Uani 1 1 d . . . . .
C53 C 0.3146(8) 0.5464(7) 0.5480(4) 0.0418(12) Uani 1 1 d . . . . .
H53A H 0.3298 0.5235 0.5229 0.050 Uiso 1 1 calc R U . . .
H53B H 0.3139 0.5147 0.5700 0.050 Uiso 1 1 calc R U . . .
C54 C 0.3050(7) 0.6869(8) 0.4820(4) 0.0418(12) Uani 1 1 d D . . . .
H54A H 0.2975 0.7311 0.4723 0.050 Uiso 1 1 calc R U . . .
H54B H 0.3156 0.6586 0.4587 0.050 Uiso 1 1 calc R U . . .
C55 C 0.4035(7) 0.5993(6) 0.5868(3) 0.034(3) Uani 1 1 d . . . . .
O19 O 0.3856(6) 0.5695(5) 0.6180(3) 0.048(2) Uani 1 1 d . . . . .
N37 N 0.3694(6) 0.5953(6) 0.5529(3) 0.0418(12) Uani 1 1 d . . . . .
N38 N 0.4634(6) 0.6410(6) 0.5794(3) 0.039(3) Uani 1 1 d . . . . .
C56 C 0.4118(7) 0.6288(8) 0.5201(4) 0.043(4) Uani 1 1 d . . . . .
H56 H 0.4292 0.5988 0.4980 0.052 Uiso 1 1 calc R U . . .
C57 C 0.4795(8) 0.6591(7) 0.5382(4) 0.043(4) Uani 1 1 d . . . . .
H57 H 0.5288 0.6419 0.5258 0.051 Uiso 1 1 calc R U . . .
N39 N 0.4717(7) 0.7273(6) 0.5304(3) 0.048(3) Uani 1 1 d . . . . .
N40 N 0.3719(6) 0.6860(6) 0.5054(3) 0.0418(12) Uani 1 1 d D . . . .
C58 C 0.4117(8) 0.7410(9) 0.5102(4) 0.044(4) Uani 1 1 d . . . . .
O20 O 0.3966(6) 0.7950(6) 0.4970(4) 0.062(3) Uani 1 1 d . . . . .
C59 C 0.5202(9) 0.6429(8) 0.6081(4) 0.052(4) Uani 1 1 d . . . . .
H59A H 0.5055 0.6121 0.6301 0.062 Uiso 1 1 calc R U . . .
H59B H 0.5697 0.6295 0.5946 0.062 Uiso 1 1 calc R U . . .
C60 C 0.5305(8) 0.7744(8) 0.5349(4) 0.047(4) Uani 1 1 d . . . . .
H60A H 0.5238 0.8121 0.5176 0.057 Uiso 1 1 calc R U . . .
H60B H 0.5799 0.7550 0.5257 0.057 Uiso 1 1 calc R U . . .
C61 C 0.5122(8) 0.7154(8) 0.6647(4) 0.046(4) Uani 1 1 d . . . . .
O21 O 0.4824(6) 0.6775(5) 0.6894(3) 0.057(3) Uani 1 1 d . . . . .
N41 N 0.5260(6) 0.7051(6) 0.6237(3) 0.042(3) Uani 1 1 d . . . . .
N42 N 0.5349(8) 0.7750(6) 0.6718(3) 0.056(4) Uani 1 1 d . . . . .
C62 C 0.5676(9) 0.7584(7) 0.6037(4) 0.0503(14) Uani 1 1 d . . . . .
H62 H 0.6180 0.7437 0.5912 0.060 Uiso 1 1 calc R U . . .
C63 C 0.5760(9) 0.8057(7) 0.6371(4) 0.0503(14) Uani 1 1 d . . . . .
H63 H 0.6300 0.8123 0.6407 0.060 Uiso 1 1 calc R U . . .
N43 N 0.5416(7) 0.8663(6) 0.6221(3) 0.0503(14) Uani 1 1 d . . . . .
N44 N 0.5308(7) 0.7962(6) 0.5756(3) 0.0503(14) Uani 1 1 d . . . . .
C64 C 0.5230(9) 0.8556(8) 0.5872(4) 0.0503(14) Uani 1 1 d . . . . .
O22 O 0.4910(6) 0.9008(5) 0.5678(3) 0.0503(14) Uani 1 1 d . . . . .
C65 C 0.5478(12) 0.7945(8) 0.7118(5) 0.067(5) Uani 1 1 d . . . . .
H65A H 0.5374 0.7574 0.7302 0.080 Uiso 1 1 calc R U . . .
H65B H 0.6012 0.8063 0.7115 0.080 Uiso 1 1 calc R U . . .
C66 C 0.5473(10) 0.9273(7) 0.6394(5) 0.067(5) Uani 1 1 d . . . . .
H66A H 0.5341 0.9608 0.6205 0.080 Uiso 1 1 calc R U . . .
H66B H 0.6001 0.9345 0.6438 0.080 Uiso 1 1 calc R U . . .
C67 C 0.4572(9) 0.8452(7) 0.7607(4) 0.051(4) Uani 1 1 d . . . . .
O23 O 0.4394(7) 0.7960(5) 0.7806(3) 0.061(3) Uani 1 1 d . . . . .
N45 N 0.5021(8) 0.8476(6) 0.7264(4) 0.052(3) Uani 1 1 d . . . . .
N46 N 0.4378(7) 0.9078(6) 0.7722(3) 0.047(3) Uani 1 1 d . . . . .
C68 C 0.5216(8) 0.9131(8) 0.7142(4) 0.048(4) Uani 1 1 d . . . . .
H68 H 0.5762 0.9213 0.7152 0.057 Uiso 1 1 calc R U . . .
C69 C 0.4730(8) 0.9544(8) 0.7452(4) 0.049(4) Uani 1 1 d . . . . .
H69 H 0.5038 0.9856 0.7585 0.058 Uiso 1 1 calc R U . . .
N47 N 0.4207(6) 0.9874(6) 0.7208(3) 0.041(3) Uani 1 1 d . . . . .
N48 N 0.4993(7) 0.9353(6) 0.6771(3) 0.044(3) Uani 1 1 d . . . . .
C70 C 0.4422(9) 0.9809(7) 0.6817(4) 0.041(3) Uani 1 1 d . . . . .
O24 O 0.4174(6) 1.0073(5) 0.6542(3) 0.050(3) Uani 1 1 d . . . . .
C71 C 0.3968(9) 0.9231(8) 0.8116(4) 0.049(4) Uani 1 1 d . . . . .
H71A H 0.3949 0.8842 0.8287 0.059 Uiso 1 1 calc R U . . .
H71B H 0.4247 0.9567 0.8242 0.059 Uiso 1 1 calc R U . . .
C72 C 0.3794(7) 1.0443(6) 0.7364(4) 0.038(3) Uani 1 1 d . . . . .
H72A H 0.4110 1.0689 0.7529 0.046 Uiso 1 1 calc R U . . .
H72B H 0.3689 1.0723 0.7140 0.046 Uiso 1 1 calc R U . . .
C73 C 0.2621(8) 0.9115(8) 0.8284(4) 0.039(3) Uani 1 1 d . . . . .
O25 O 0.2644(7) 0.8552(6) 0.8424(3) 0.065(3) Uani 1 1 d . . . . .
N49 N 0.3234(7) 0.9447(6) 0.8094(3) 0.043(3) Uani 1 1 d . . . . .
N50 N 0.2006(6) 0.9496(5) 0.8291(3) 0.037(3) Uani 1 1 d . . . . .
C74 C 0.3066(8) 1.0104(6) 0.8025(3) 0.035(3) Uani 1 1 d . . . . .
H74 H 0.3360 1.0404 0.8174 0.042 Uiso 1 1 calc R U . . .
C75 C 0.2213(8) 1.0136(7) 0.8162(3) 0.038(3) Uani 1 1 d . . . . .
H75 H 0.2103 1.0447 0.8384 0.045 Uiso 1 1 calc R U . . .
N51 N 0.1891(6) 1.0360(5) 0.7810(3) 0.037(3) Uani 1 1 d . . . . .
N52 N 0.3103(6) 1.0279(5) 0.7597(3) 0.038(3) Uani 1 1 d . . . . .
C76 C 0.2412(8) 1.0444(7) 0.7488(4) 0.039(3) Uani 1 1 d . . . . .
O26 O 0.2311(6) 1.0658(5) 0.7162(3) 0.053(3) Uani 1 1 d . . . . .
C77 C 0.1308(8) 0.9314(7) 0.8510(4) 0.042(3) Uani 1 1 d . . . . .
H77A H 0.1160 0.9646 0.8711 0.051 Uiso 1 1 calc R U . . .
H77B H 0.1377 0.8904 0.8651 0.051 Uiso 1 1 calc R U . . .
C78 C 0.1145(6) 1.0609(6) 0.7820(3) 0.032(3) Uani 1 1 d . . . . .
H78A H 0.1129 1.0908 0.7593 0.038 Uiso 1 1 calc R U . . .
H78B H 0.1024 1.0859 0.8066 0.038 Uiso 1 1 calc R U . . .
C79 C 0.0411(8) 0.8658(7) 0.8201(3) 0.053(3) Uani 1 1 d . . . . .
O27 O 0.0665(6) 0.8136(6) 0.8311(3) 0.053(3) Uani 1 1 d . . . . .
N53 N 0.0698(7) 0.9235(6) 0.8263(3) 0.044(3) Uani 1 1 d . . . . .
N54 N -0.0222(7) 0.8706(6) 0.8018(3) 0.048(3) Uani 1 1 d . . . . .
C80 C -0.0409(7) 0.9393(7) 0.7988(4) 0.038(3) Uani 1 1 d . . . . .
H80 H -0.0903 0.9485 0.8147 0.045 Uiso 1 1 calc R U . . .
C81 C 0.0227(8) 0.9762(6) 0.8156(4) 0.036(3) Uani 1 1 d . . . . .
H81 H 0.0045 1.0046 0.8384 0.043 Uiso 1 1 calc R U . . .
N55 N -0.0397(7) 0.9639(6) 0.7596(3) 0.045(3) Uani 1 1 d . . . . .
N56 N 0.0567(7) 1.0116(6) 0.7806(3) 0.046(3) Uani 1 1 d . . . . .
C82 C 0.0126(8) 1.0081(6) 0.7508(4) 0.039(3) Uani 1 1 d . . . . .
O28 O 0.0252(5) 1.0411(5) 0.7193(3) 0.047(2) Uani 1 1 d . . . . .
C83 C -0.0716(9) 0.8180(7) 0.7990(4) 0.051(4) Uani 1 1 d . . . . .
H83A H -0.1216 0.8286 0.8131 0.061 Uiso 1 1 calc R U . . .
H83B H -0.0524 0.7798 0.8122 0.061 Uiso 1 1 calc R U . . .
C84 C -0.0995(9) 0.9541(7) 0.7369(4) 0.049(4) Uani 1 1 d . . . . .
H84A H -0.0996 0.9901 0.7176 0.059 Uiso 1 1 calc R U . . .
H84B H -0.1472 0.9562 0.7549 0.059 Uiso 1 1 calc R U . . .
C85 C -0.0662(7) 0.7393(8) 0.7455(4) 0.037(3) Uani 1 1 d . . . . .
O29 O -0.0342(6) 0.6970(5) 0.7609(3) 0.048(3) Uani 1 1 d . . . . .
N57 N -0.0793(7) 0.8024(5) 0.7579(3) 0.040(3) Uani 1 1 d . . . . .
N58 N -0.0969(6) 0.7346(6) 0.7092(3) 0.042(3) Uani 1 1 d . . . . .
C86 C -0.1381(7) 0.7905(7) 0.7000(4) 0.036(3) Uani 1 1 d . . . . .
H86 H -0.1922 0.7807 0.6984 0.044 Uiso 1 1 calc R U . . .
C87 C -0.1274(8) 0.8369(7) 0.7357(4) 0.039(3) Uani 1 1 d . . . . .
H87 H -0.1766 0.8455 0.7520 0.047 Uiso 1 1 calc R U . . .
N59 N -0.1047(6) 0.8274(6) 0.6663(3) 0.041(3) Uani 1 1 d . . . . .
N60 N -0.0986(6) 0.8945(5) 0.7153(3) 0.035(2) Uani 1 1 d . . . . .
C88 C -0.0916(6) 0.8916(7) 0.6747(3) 0.034(3) Uani 1 1 d . . . . .
O30 O -0.0732(6) 0.9329(5) 0.6525(3) 0.049(3) Uani 1 1 d . . . . .
C89 C -0.1070(8) 0.6735(7) 0.6921(4) 0.043(3) Uani 1 1 d . . . . .
H89A H -0.1609 0.6668 0.6900 0.051 Uiso 1 1 calc R U . . .
H89B H -0.0907 0.6393 0.7097 0.051 Uiso 1 1 calc R U . . .
C90 C -0.1202(7) 0.8108(8) 0.6269(4) 0.045(4) Uani 1 1 d . . . . .
H90A H -0.1739 0.7990 0.6282 0.054 Uiso 1 1 calc R U . . .
H90B H -0.1121 0.8496 0.6097 0.054 Uiso 1 1 calc R U . . .
C91 C -0.0128(7) 0.6193(7) 0.6453(4) 0.038(3) Uani 1 1 d . . . . .
O31 O 0.0146(5) 0.5865(5) 0.6689(3) 0.043(2) Uani 1 1 d . . . . .
N61 N -0.0641(5) 0.6687(6) 0.6529(3) 0.039(3) Uani 1 1 d D . . . .
N62 N 0.0033(6) 0.6136(5) 0.6039(3) 0.040(3) Uani 1 1 d D . . . .
C92 C -0.0887(5) 0.6945(5) 0.6170(3) 0.025(3) Uani 1 1 d D . . . .
H92 H -0.1426 0.6833 0.6160 0.030 Uiso 1 1 calc R U . . .
C93 C -0.0392(7) 0.6607(7) 0.5833(3) 0.040(3) Uani 1 1 d . . . . .
H93 H -0.0698 0.6396 0.5644 0.048 Uiso 1 1 calc R U . . .
N63 N 0.0055(5) 0.7129(5) 0.5647(3) 0.034(2) Uani 1 1 d D . . . .
N64 N -0.0774(6) 0.7608(5) 0.6091(3) 0.043(3) Uani 1 1 d D . . . .
C94 C -0.0172(7) 0.7708(7) 0.5809(4) 0.037(3) Uani 1 1 d . . . . .
O32 O 0.0100(5) 0.8228(5) 0.5710(3) 0.046(2) Uani 1 1 d . . . . .
C95 C 0.0459(7) 0.5617(6) 0.5851(4) 0.044(3) Uani 1 1 d D . . . .
H95A H 0.0174 0.5428 0.5649 0.053 Uiso 1 1 calc R U . . .
H95B H 0.0521 0.5279 0.6051 0.053 Uiso 1 1 calc R U . . .
C96 C 0.0465(7) 0.7092(8) 0.5252(3) 0.047(4) Uani 1 1 d D . . . .
H96A H 0.0519 0.7531 0.5136 0.057 Uiso 1 1 calc R U . . .
H96B H 0.0171 0.6833 0.5083 0.057 Uiso 1 1 calc R U . . .
Pt1 Pt 0.21218(3) 0.59810(3) 0.99778(2) 0.03852(14) Uani 1 1 d . . . . .
Cl1 Cl 0.2401(2) 0.66857(19) 1.04564(11) 0.0534(10) Uani 1 1 d . . . . .
N65 N 0.2141(6) 0.5154(6) 1.0291(3) 0.044(3) Uani 1 1 d . . . . .
C97 C 0.2250(7) 0.5102(9) 1.0688(4) 0.051(4) Uani 1 1 d . . . . .
H97 H 0.2317 0.5475 1.0839 0.061 Uiso 1 1 calc R U . . .
C98 C 0.2260(9) 0.4500(10) 1.0856(5) 0.062(5) Uani 1 1 d . . . . .
H98 H 0.2329 0.4462 1.1128 0.074 Uiso 1 1 calc R U . . .
C99 C 0.2177(12) 0.3977(10) 1.0655(6) 0.076(6) Uani 1 1 d . . . . .
H99 H 0.2186 0.3570 1.0785 0.091 Uiso 1 1 calc R U . . .
C100 C 0.2073(8) 0.4005(8) 1.0250(4) 0.047(4) Uani 1 1 d . . . . .
H100 H 0.2031 0.3628 1.0098 0.057 Uiso 1 1 calc R U . . .
C101 C 0.2037(7) 0.4618(8) 1.0085(4) 0.045(4) Uani 1 1 d . . . . .
C102 C 0.1907(7) 0.4742(7) 0.9669(4) 0.038(3) Uani 1 1 d . . . . .
C103 C 0.1801(7) 0.4300(8) 0.9375(4) 0.043(3) Uani 1 1 d . . . . .
H103 H 0.1780 0.3855 0.9440 0.051 Uiso 1 1 calc R U . . .
C104 C 0.1726(8) 0.4489(9) 0.8989(5) 0.061(5) Uani 1 1 d . . . . .
C105 C 0.1716(8) 0.5170(7) 0.8924(4) 0.043(3) Uani 1 1 d . . . . .
H105 H 0.1637 0.5326 0.8669 0.051 Uiso 1 1 calc R U . . .
C106 C 0.1816(7) 0.5610(7) 0.9214(4) 0.037(3) Uani 1 1 d . . . . .
N66 N 0.1906(6) 0.5354(7) 0.9585(4) 0.047(3) Uani 1 1 d . . . . .
C107 C 0.1852(8) 0.6299(8) 0.9186(5) 0.049(4) Uani 1 1 d . . . . .
C108 C 0.1724(9) 0.6675(9) 0.8861(5) 0.055(4) Uani 1 1 d . . . . .
H108 H 0.1588 0.6477 0.8629 0.066 Uiso 1 1 calc R U . . .
C109 C 0.1793(10) 0.7320(11) 0.8873(7) 0.077(6) Uani 1 1 d . . . . .
H109 H 0.1735 0.7555 0.8638 0.092 Uiso 1 1 calc R U . . .
C110 C 0.1936(10) 0.7656(11) 0.9188(6) 0.073(5) Uani 1 1 d . . . . .
H110 H 0.1962 0.8113 0.9190 0.088 Uiso 1 1 calc R U . . .
C111 C 0.2053(8) 0.7233(8) 0.9538(5) 0.055(4) Uani 1 1 d . . . . .
H111 H 0.2157 0.7430 0.9777 0.066 Uiso 1 1 calc R U . . .
N67 N 0.2016(6) 0.6593(6) 0.9526(3) 0.045(3) Uani 1 1 d . . . . .
C112 C 0.1653(8) 0.4021(10) 0.8677(4) 0.067(6) Uani 1 1 d . . . . .
C113 C 0.1871(8) 0.4199(10) 0.8271(5) 0.061(5) Uani 1 1 d . . . . .
H113 H 0.2034 0.4626 0.8206 0.073 Uiso 1 1 calc R U . . .
C114 C 0.1849(9) 0.3778(10) 0.7987(5) 0.069(5) Uani 1 1 d . . . . .
H114 H 0.1999 0.3904 0.7719 0.083 Uiso 1 1 calc R U . . .
C115 C 0.1611(7) 0.3155(10) 0.8071(4) 0.055(4) Uani 1 1 d . . . . .
C116 C 0.1366(8) 0.2992(9) 0.8459(5) 0.058(4) Uani 1 1 d . . . . .
H116 H 0.1172 0.2573 0.8519 0.070 Uiso 1 1 calc R U . . .
C117 C 0.1396(8) 0.3410(8) 0.8752(5) 0.057(4) Uani 1 1 d . . . . .
H117 H 0.1235 0.3280 0.9018 0.068 Uiso 1 1 calc R U . . .
C118 C 0.1586(11) 0.2659(12) 0.7728(7) 0.100(8) Uani 1 1 d . . . . .
H11C H 0.2035 0.2387 0.7710 0.150 Uiso 1 1 calc R U . . .
H11D H 0.1572 0.2891 0.7476 0.150 Uiso 1 1 calc R U . . .
H11E H 0.1137 0.2390 0.7783 0.150 Uiso 1 1 calc R U . . .
Pt2 Pt 0.39593(2) 0.60704(3) 0.95551(2) 0.03215(13) Uani 1 1 d . . . . .
Cl2 Cl 0.4255(2) 0.7026(2) 0.98302(12) 0.0589(11) Uani 1 1 d . . . . .
N68 N 0.4067(5) 0.5472(5) 1.0015(3) 0.032(2) Uani 1 1 d . . . . .
C119 C 0.4215(6) 0.5631(8) 1.0378(4) 0.044(4) Uani 1 1 d . . . . .
H119 H 0.4296 0.6069 1.0438 0.052 Uiso 1 1 calc R U . . .
C120 C 0.4249(7) 0.5163(9) 1.0664(4) 0.052(4) Uani 1 1 d . . . . .
H120 H 0.4335 0.5280 1.0925 0.062 Uiso 1 1 calc R U . . .
C121 C 0.4161(8) 0.4530(9) 1.0574(4) 0.048(4) Uani 1 1 d . . . . .
H121 H 0.4193 0.4214 1.0775 0.057 Uiso 1 1 calc R U . . .
C122 C 0.4027(7) 0.4333(8) 1.0206(4) 0.052(4) Uani 1 1 d . . . . .
H122 H 0.3962 0.3892 1.0147 0.062 Uiso 1 1 calc R U . . .
C123 C 0.3993(7) 0.4832(7) 0.9918(4) 0.035(3) Uani 1 1 d . . . . .
C124 C 0.3838(7) 0.4718(7) 0.9502(4) 0.036(3) Uani 1 1 d . . . . .
C125 C 0.3784(7) 0.4120(6) 0.9319(4) 0.037(3) Uani 1 1 d . . . . .
H125 H 0.3803 0.3726 0.9461 0.044 Uiso 1 1 calc R U . . .
C126 C 0.3700(6) 0.4138(7) 0.8911(4) 0.040(4) Uani 1 1 d . . . . .
C127 C 0.3639(7) 0.4721(7) 0.8720(4) 0.038(3) Uani 1 1 d . . . . .
H127 H 0.3547 0.4725 0.8451 0.045 Uiso 1 1 calc R U . . .
C128 C 0.3707(6) 0.5283(6) 0.8905(3) 0.029(3) Uani 1 1 d . . . . .
N69 N 0.3811(5) 0.5264(5) 0.9300(3) 0.031(2) Uani 1 1 d . . . . .
C129 C 0.3663(8) 0.5944(7) 0.8760(4) 0.041(3) Uani 1 1 d . . . . .
C130 C 0.3494(9) 0.6093(7) 0.8380(4) 0.043(3) Uani 1 1 d . . . . .
H130 H 0.3379 0.5763 0.8206 0.052 Uiso 1 1 calc R U . . .
C131 C 0.3497(11) 0.6703(9) 0.8266(5) 0.067(5) Uani 1 1 d . . . . .
H131 H 0.3426 0.6796 0.7999 0.080 Uiso 1 1 calc R U . . .
C132 C 0.3601(13) 0.7230(9) 0.8519(6) 0.083(6) Uani 1 1 d . . . . .
H132 H 0.3567 0.7665 0.8434 0.099 Uiso 1 1 calc R U . . .
C133 C 0.3754(9) 0.7067(7) 0.8899(4) 0.046(4) Uani 1 1 d . . . . .
H133 H 0.3839 0.7398 0.9079 0.055 Uiso 1 1 calc R U . . .
N70 N 0.3784(6) 0.6440(5) 0.9018(3) 0.036(3) Uani 1 1 d . . . . .
C134 C 0.3657(7) 0.3528(7) 0.8700(4) 0.039(3) Uani 1 1 d . . . . .
C135 C 0.3879(9) 0.3468(8) 0.8316(5) 0.057(4) Uani 1 1 d . . . . .
H135 H 0.4127 0.3829 0.8186 0.068 Uiso 1 1 calc R U . . .
C136 C 0.3791(10) 0.2934(9) 0.8081(5) 0.062(5) Uani 1 1 d . . . . .
H136 H 0.3943 0.2930 0.7803 0.075 Uiso 1 1 calc R U . . .
C137 C 0.3436(10) 0.2371(9) 0.8304(7) 0.072(6) Uani 1 1 d . . . . .
C138 C 0.3230(11) 0.2429(9) 0.8691(7) 0.073(5) Uani 1 1 d . . . . .
H138 H 0.3002 0.2071 0.8834 0.088 Uiso 1 1 calc R U . . .
C139 C 0.3334(10) 0.2994(8) 0.8896(5) 0.058(4) Uani 1 1 d . . . . .
H139 H 0.3180 0.3011 0.9173 0.070 Uiso 1 1 calc R U . . .
C140 C 0.3313(16) 0.1748(11) 0.8082(8) 0.128(11) Uani 1 1 d . . . . .
H14A H 0.3481 0.1380 0.8231 0.192 Uiso 1 1 calc R U . . .
H14B H 0.3601 0.1766 0.7818 0.192 Uiso 1 1 calc R U . . .
H14C H 0.2778 0.1700 0.8056 0.192 Uiso 1 1 calc R U . . .
Pt3 Pt 0.10417(2) 1.10290(2) 0.54602(2) 0.02874(12) Uani 1 1 d . . . . .
Cl3 Cl 0.0830(2) 1.1853(2) 0.50367(12) 0.0569(10) Uani 1 1 d . . . . .
N71 N 0.0987(5) 1.0262(6) 0.5094(3) 0.037(3) Uani 1 1 d . . . . .
C141 C 0.0876(7) 1.0292(9) 0.4712(3) 0.048(4) Uani 1 1 d . . . . .
H141 H 0.0815 1.0696 0.4587 0.058 Uiso 1 1 calc R U . . .
C142 C 0.0852(7) 0.9711(8) 0.4494(4) 0.049(4) Uani 1 1 d . . . . .
H142 H 0.0784 0.9718 0.4221 0.059 Uiso 1 1 calc R U . . .
C143 C 0.0929(7) 0.9153(9) 0.4688(4) 0.053(4) Uani 1 1 d . . . . .
H143 H 0.0900 0.8768 0.4542 0.063 Uiso 1 1 calc R U . . .
C144 C 0.1050(6) 0.9087(7) 0.5095(4) 0.044(4) Uani 1 1 d . . . . .
H144 H 0.1106 0.8686 0.5224 0.053 Uiso 1 1 calc R U . . .
C145 C 0.1075(6) 0.9688(7) 0.5281(4) 0.033(3) Uani 1 1 d . . . . .
C146 C 0.1165(7) 0.9711(7) 0.5718(4) 0.037(3) Uani 1 1 d . . . . .
C147 C 0.1220(7) 0.9222(7) 0.5992(4) 0.039(3) Uani 1 1 d . . . . .
H147 H 0.1185 0.8784 0.5918 0.047 Uiso 1 1 calc R U . . .
C148 C 0.1325(8) 0.9383(7) 0.6374(4) 0.045(4) Uani 1 1 d . . . . .
C149 C 0.1357(8) 1.0006(7) 0.6481(4) 0.043(3) Uani 1 1 d . . . . .
H149 H 0.1429 1.0112 0.6745 0.052 Uiso 1 1 calc R U . . .
C150 C 0.1283(7) 1.0500(6) 0.6202(3) 0.034(3) Uani 1 1 d . . . . .
N72 N 0.1206(5) 1.0322(5) 0.5824(3) 0.031(2) Uani 1 1 d . . . . .
C151 C 0.1240(7) 1.1160(7) 0.6276(3) 0.040(3) Uani 1 1 d . . . . .
C152 C 0.1286(11) 1.1478(9) 0.6625(4) 0.067(5) Uani 1 1 d . . . . .
H152 H 0.1342 1.1238 0.6859 0.080 Uiso 1 1 calc R U . . .
C153 C 0.1250(10) 1.2139(9) 0.6640(5) 0.063(5) Uani 1 1 d . . . . .
H153 H 0.1329 1.2352 0.6878 0.076 Uiso 1 1 calc R U . . .
C154 C 0.1110(9) 1.2472(8) 0.6334(5) 0.059(5) Uani 1 1 d . . . . .
H154 H 0.1041 1.2925 0.6354 0.071 Uiso 1 1 calc R U . . .
C155 C 0.1061(8) 1.2174(7) 0.5982(5) 0.050(4) Uani 1 1 d . . . . .
H155 H 0.0984 1.2431 0.5757 0.060 Uiso 1 1 calc R U . . .
N73 N 0.1115(5) 1.1555(5) 0.5940(3) 0.031(2) Uani 1 1 d . . . . .
C156 C 0.1348(7) 0.8862(7) 0.6681(3) 0.041(3) Uani 1 1 d . . . . .
C157 C 0.1752(10) 0.8967(8) 0.7002(4) 0.058(4) Uani 1 1 d . . . . .
H157 H 0.2001 0.9366 0.7025 0.069 Uiso 1 1 calc R U . . .
C158 C 0.1791(13) 0.8478(10) 0.7294(5) 0.083(6) Uani 1 1 d . . . . .
H158 H 0.2047 0.8564 0.7517 0.100 Uiso 1 1 calc R U . . .
C159 C 0.1451(10) 0.7856(8) 0.7262(5) 0.064(5) Uani 1 1 d . . . . .
C160 C 0.1093(9) 0.7787(8) 0.6925(5) 0.050(4) Uani 1 1 d . . . . .
H160 H 0.0864 0.7386 0.6883 0.059 Uiso 1 1 calc R U . . .
C161 C 0.1054(9) 0.8270(8) 0.6649(4) 0.052(4) Uani 1 1 d . . . . .
H161 H 0.0806 0.8183 0.6424 0.062 Uiso 1 1 calc R U . . .
C162 C 0.1519(11) 0.7330(9) 0.7546(5) 0.066(5) Uani 1 1 d . . . . .
H16A H 0.1031 0.7253 0.7702 0.098 Uiso 1 1 calc R U . . .
H16B H 0.1887 0.7448 0.7723 0.098 Uiso 1 1 calc R U . . .
H16C H 0.1685 0.6939 0.7402 0.098 Uiso 1 1 calc R U . . .
Pt4 Pt 0.28950(3) 1.09659(3) 0.48962(2) 0.04422(16) Uani 1 1 d . . . . .
Cl4 Cl 0.2747(2) 1.1833(2) 0.44858(13) 0.0651(11) Uani 1 1 d . . . . .
N74 N 0.2816(5) 1.0261(6) 0.4476(3) 0.042(3) Uani 1 1 d . . . . .
C163 C 0.2678(9) 1.0390(10) 0.4106(4) 0.062(5) Uani 1 1 d . . . . .
H163 H 0.2598 1.0819 0.4021 0.074 Uiso 1 1 calc R U . . .
C164 C 0.2657(10) 0.9864(12) 0.3843(5) 0.085(7) Uani 1 1 d . . . . .
H164 H 0.2591 0.9939 0.3573 0.102 Uiso 1 1 calc R U . . .
C165 C 0.2732(9) 0.9233(10) 0.3984(4) 0.060(5) Uani 1 1 d . . . . .
H165 H 0.2676 0.8876 0.3818 0.072 Uiso 1 1 calc R U . . .
C166 C 0.2891(8) 0.9136(8) 0.4379(4) 0.048(4) Uani 1 1 d . . . . .
H166 H 0.3003 0.8722 0.4477 0.057 Uiso 1 1 calc R U . . .
C167 C 0.2875(8) 0.9678(9) 0.4611(4) 0.054(4) Uani 1 1 d . . . . .
C168 C 0.3001(7) 0.9643(7) 0.5044(4) 0.040(3) Uani 1 1 d . . . . .
C169 C 0.3046(6) 0.9098(7) 0.5269(4) 0.035(3) Uani 1 1 d . . . . .
H169 H 0.3029 0.8685 0.5153 0.042 Uiso 1 1 calc R U . . .
C170 C 0.3114(7) 0.9156(7) 0.5660(4) 0.037(3) Uani 1 1 d . . . . .
C171 C 0.3169(7) 0.9725(7) 0.5847(5) 0.043(3) Uani 1 1 d . . . . .
H171 H 0.3240 0.9757 0.6118 0.051 Uiso 1 1 calc R U . . .
C172 C 0.3103(7) 1.0297(7) 0.5581(5) 0.049(4) Uani 1 1 d . . . . .
N75 N 0.3020(6) 1.0228(6) 0.5211(3) 0.045(3) Uani 1 1 d . . . . .
C173 C 0.3108(7) 1.0974(9) 0.5703(5) 0.057(4) Uani 1 1 d . . . . .
C174 C 0.3169(10) 1.1186(9) 0.6090(5) 0.066(5) Uani 1 1 d . . . . .
H174 H 0.3247 1.0890 0.6296 0.079 Uiso 1 1 calc R U . . .
C175 C 0.3110(11) 1.1846(11) 0.6160(6) 0.078(6) Uani 1 1 d . . . . .
H175 H 0.3151 1.2002 0.6418 0.094 Uiso 1 1 calc R U . . .
C176 C 0.2992(12) 1.2285(13) 0.5856(7) 0.097(8) Uani 1 1 d . . . . .
H176 H 0.2936 1.2733 0.5903 0.116 Uiso 1 1 calc R U . . .
C177 C 0.2962(9) 1.2031(9) 0.5489(6) 0.069(5) Uani 1 1 d . . . . .
H177 H 0.2905 1.2323 0.5278 0.083 Uiso 1 1 calc R U . . .
N76 N 0.3005(6) 1.1419(7) 0.5405(4) 0.050(3) Uani 1 1 d . . . . .
C178 C 0.3093(9) 0.8551(7) 0.5941(4) 0.045(4) Uani 1 1 d . . . . .
C179 C 0.3413(8) 0.8548(8) 0.6289(4) 0.053(4) Uani 1 1 d . . . . .
H179 H 0.3678 0.8918 0.6358 0.063 Uiso 1 1 calc R U . . .
C180 C 0.3359(10) 0.8028(8) 0.6535(4) 0.059(4) Uani 1 1 d . . . . .
H180 H 0.3563 0.8056 0.6779 0.071 Uiso 1 1 calc R U . . .
C181 C 0.3014(9) 0.7451(9) 0.6446(4) 0.057(4) Uani 1 1 d . . . . .
C182 C 0.2682(12) 0.7438(9) 0.6084(6) 0.080(6) Uani 1 1 d . . . . .
H182 H 0.2420 0.7066 0.6016 0.095 Uiso 1 1 calc R U . . .
C183 C 0.2746(10) 0.7991(9) 0.5823(5) 0.069(5) Uani 1 1 d . . . . .
H183 H 0.2556 0.7977 0.5574 0.083 Uiso 1 1 calc R U . . .
C184 C 0.2936(14) 0.6875(10) 0.6720(6) 0.089(7) Uani 1 1 d . . . . .
H18C H 0.2533 0.6597 0.6649 0.134 Uiso 1 1 calc R U . . .
H18D H 0.2814 0.7019 0.6994 0.134 Uiso 1 1 calc R U . . .
H18E H 0.3409 0.6635 0.6694 0.134 Uiso 1 1 calc R U . . .

loop_
_atom_site_aniso_label
_atom_site_aniso_U_11
_atom_site_aniso_U_22
_atom_site_aniso_U_33
_atom_site_aniso_U_23
_atom_site_aniso_U_13
_atom_site_aniso_U_12
O1 0.071(7) 0.039(7) 0.058(6) -0.016(5) -0.019(5) 0.014(5)
C1 0.052(8) 0.035(10) 0.036(6) 0.002(6) -0.007(6) 0.017(7)
N1 0.050(6) 0.027(8) 0.043(6) 0.007(5) -0.012(5) 0.012(5)
N2 0.064(8) 0.034(8) 0.044(6) 0.003(5) -0.022(6) 0.004(6)
C2 0.039(7) 0.057(11) 0.048(8) 0.003(7) -0.005(6) 0.009(7)
C3 0.066(9) 0.034(10) 0.042(7) -0.002(7) -0.003(7) 0.015(7)
N3 0.042(6) 0.037(8) 0.048(6) -0.001(6) -0.007(5) 0.009(5)
N4 0.055(7) 0.022(8) 0.047(6) -0.001(5) -0.021(5) 0.013(5)
C4 0.056(9) 0.063(14) 0.057(9) -0.016(9) -0.013(7) -0.008(8)
O2 0.085(8) 0.041(7) 0.051(6) -0.007(5) -0.010(5) 0.000(6)
C5 0.098(13) 0.025(10) 0.044(8) 0.002(7) -0.027(8) 0.025(9)
C6 0.057(8) 0.040(10) 0.045(7) 0.002(7) -0.013(6) 0.006(7)
C7 0.063(9) 0.028(10) 0.037(7) 0.008(6) -0.002(6) 0.002(7)
O3 0.097(9) 0.040(7) 0.050(6) -0.016(5) -0.019(6) 0.005(6)
N5 0.075(8) 0.028(8) 0.040(6) -0.003(5) -0.007(6) 0.017(7)
N6 0.040(6) 0.044(9) 0.039(6) 0.001(5) -0.012(5) 0.006(6)
C8 0.048(7) 0.052(10) 0.032(6) 0.001(6) -0.006(5) -0.002(7)
C9 0.071(9) 0.026(9) 0.028(6) 0.009(6) 0.000(6) 0.021(7)
N7 0.046(6) 0.036(8) 0.027(5) 0.005(5) -0.007(4) 0.013(5)
N8 0.049(6) 0.039(8) 0.038(6) 0.000(5) -0.010(5) 0.024(6)
C10 0.061(9) 0.035(9) 0.034(6) -0.002(6) -0.005(6) 0.005(7)
O4 0.075(7) 0.062(8) 0.044(6) -0.017(5) -0.018(5) 0.029(6)
C11 0.054(8) 0.035(9) 0.028(6) 0.002(5) -0.022(5) 0.004(6)
C12 0.065(9) 0.026(9) 0.040(7) -0.002(6) -0.004(6) 0.008(7)
C13 0.047(7) 0.032(8) 0.050(8) -0.007(6) -0.004(6) -0.012(6)
O5 0.092(9) 0.029(7) 0.093(9) -0.029(6) -0.025(7) -0.003(6)
N9 0.055(7) 0.035(7) 0.032(5) -0.003(5) -0.002(5) 0.001(5)
N10 0.052(7) 0.043(8) 0.036(6) -0.012(5) 0.000(5) -0.013(6)
C14 0.048(7) 0.012(7) 0.044(7) -0.002(5) -0.014(6) -0.003(6)
C15 0.041(7) 0.032(8) 0.044(7) -0.003(6) 0.004(6) -0.005(6)
N11 0.050(6) 0.034(7) 0.041(6) -0.006(5) 0.001(5) -0.013(5)
N12 0.046(6) 0.027(7) 0.039(6) -0.003(5) -0.007(5) -0.009(5)
C16 0.069(9) 0.016(7) 0.028(6) 0.004(5) -0.004(6) -0.007(6)
O6 0.079(7) 0.040(6) 0.035(5) -0.008(4) -0.015(5) -0.014(5)
C17 0.047(8) 0.060(10) 0.040(7) -0.011(7) 0.009(6) -0.021(7)
C18 0.056(8) 0.024(8) 0.042(7) -0.008(6) 0.011(6) -0.007(6)
C19 0.045(7) 0.034(9) 0.044(7) -0.004(6) -0.030(6) 0.005(6)
O7 0.057(6) 0.038(6) 0.051(6) -0.005(5) -0.010(5) 0.000(5)
N13 0.064(8) 0.040(8) 0.039(6) -0.001(5) -0.001(5) -0.025(6)
N14 0.040(6) 0.052(8) 0.039(6) -0.006(5) -0.002(5) -0.017(6)
C20 0.048(7) 0.042(9) 0.037(7) -0.001(6) -0.008(6) -0.013(7)
C21 0.035(6) 0.049(10) 0.051(8) -0.008(7) -0.011(6) -0.014(6)
N15 0.067(7) 0.031(7) 0.031(5) -0.015(5) 0.012(5) -0.009(6)
N16 0.039(6) 0.046(8) 0.049(6) -0.013(6) 0.007(5) -0.017(5)
C22 0.041(7) 0.038(9) 0.042(7) -0.015(6) -0.002(5) -0.004(6)
O8 0.058(6) 0.052(7) 0.028(4) -0.008(4) 0.003(4) -0.013(5)
C23 0.092(12) 0.043(10) 0.045(8) 0.007(7) -0.016(8) -0.024(9)
C24 0.073(10) 0.041(10) 0.039(7) 0.007(7) 0.012(7) -0.017(8)
C25 0.051(8) 0.047(11) 0.036(7) -0.006(6) -0.012(6) -0.014(7)
O9 0.055(6) 0.065(8) 0.042(5) 0.001(5) -0.010(4) -0.012(5)
N17 0.052(7) 0.053(9) 0.037(6) -0.007(5) -0.015(5) -0.010(6)
N18 0.055(7) 0.052(9) 0.034(6) 0.008(5) -0.002(5) -0.022(6)
C26 0.051(8) 0.043(10) 0.047(7) 0.014(7) -0.015(6) -0.025(7)
C27 0.040(7) 0.059(10) 0.028(6) 0.010(6) 0.002(5) -0.013(7)
N19 0.056(7) 0.045(8) 0.039(6) 0.004(5) 0.000(5) -0.016(6)
N20 0.051(7) 0.036(8) 0.051(7) -0.004(6) -0.007(5) -0.005(6)
C28 0.064(9) 0.029(8) 0.031(6) -0.001(6) 0.022(6) 0.006(7)
O10 0.041(5) 0.027(5) 0.037(5) 0.001(4) -0.001(4) 0.009(4)
C29 0.041(7) 0.049(10) 0.040(7) -0.005(7) 0.000(6) -0.011(7)
C30 0.053(8) 0.051(11) 0.032(6) 0.004(6) -0.017(6) 0.016(7)
C31 0.029(6) 0.045(9) 0.028(6) 0.003(5) 0.002(4) -0.015(6)
O11 0.053(6) 0.052(7) 0.035(5) -0.007(4) -0.004(4) 0.004(5)
N21 0.037(6) 0.031(7) 0.047(6) -0.006(5) 0.008(5) -0.002(5)
N22 0.037(5) 0.040(8) 0.040(6) 0.004(5) 0.000(4) -0.003(5)
C32 0.029(6) 0.059(10) 0.039(7) -0.002(6) 0.005(5) -0.014(6)
C33 0.045(7) 0.040(9) 0.035(6) 0.009(6) 0.011(5) -0.003(6)
N23 0.032(5) 0.043(8) 0.034(5) 0.002(5) -0.003(4) 0.001(5)
N24 0.048(6) 0.033(7) 0.044(6) -0.008(5) 0.004(5) -0.002(5)
C34 0.049(8) 0.042(10) 0.035(7) 0.001(6) 0.003(6) -0.013(7)
O12 0.049(5) 0.045(7) 0.055(6) -0.010(5) -0.005(4) -0.006(5)
C35 0.060(9) 0.044(10) 0.057(9) -0.008(7) -0.009(7) -0.009(8)
C36 0.028(2) 0.070(6) 0.028(5) 0.003(4) 0.007(3) -0.019(3)
C37 0.041(7) 0.029(8) 0.033(6) 0.018(5) -0.004(5) -0.003(6)
O13 0.056(6) 0.038(6) 0.035(5) -0.002(4) -0.003(4) 0.005(5)
N25 0.037(6) 0.055(8) 0.043(6) -0.006(6) 0.009(5) -0.004(5)
N26 0.041(6) 0.041(8) 0.032(5) 0.009(5) -0.002(4) 0.010(5)
C38 0.028(2) 0.070(6) 0.028(5) 0.003(4) 0.007(3) -0.019(3)
C39 0.046(7) 0.057(11) 0.031(6) 0.004(6) -0.016(5) 0.020(7)
N27 0.020(5) 0.052(8) 0.073(8) 0.011(6) -0.021(5) -0.025(5)
N28 0.028(2) 0.070(6) 0.028(5) 0.003(4) 0.007(3) -0.019(3)
C40 0.028(6) 0.057(11) 0.039(7) -0.013(7) -0.008(5) 0.006(6)
O14 0.037(5) 0.063(8) 0.057(6) -0.022(5) 0.002(4) -0.011(5)
C41 0.056(8) 0.036(9) 0.040(7) 0.003(6) 0.002(6) 0.004(7)
C42 0.036(7) 0.071(12) 0.052(8) -0.013(8) 0.010(6) -0.011(7)
C43 0.036(7) 0.071(12) 0.052(8) -0.013(8) 0.010(6) -0.011(7)
O15 0.059(6) 0.041(7) 0.048(5) 0.007(5) -0.022(5) -0.005(5)
N29 0.034(5) 0.037(7) 0.044(6) -0.006(5) 0.000(4) 0.014(5)
N30 0.044(6) 0.037(7) 0.030(5) 0.010(5) -0.004(4) 0.001(5)
C44 0.043(7) 0.042(10) 0.038(7) 0.010(6) -0.009(5) 0.006(6)
C45 0.030(6) 0.017(7) 0.040(6) 0.001(5) 0.000(5) 0.015(5)
N31 0.050(7) 0.040(8) 0.041(6) 0.014(5) -0.013(5) 0.013(6)
N32 0.037(5) 0.039(7) 0.040(6) 0.002(5) -0.007(4) -0.003(5)
C46 0.032(6) 0.049(10) 0.034(6) -0.009(6) -0.019(5) 0.013(6)
O16 0.038(5) 0.053(7) 0.055(6) -0.008(5) -0.015(4) -0.001(5)
C47 0.053(8) 0.047(11) 0.036(7) -0.002(7) -0.014(6) 0.017(7)
C48 0.045(7) 0.040(9) 0.039(7) 0.010(6) -0.014(6) 0.001(6)
C49 0.065(9) 0.036(9) 0.038(7) -0.008(6) 0.008(6) -0.007(7)
O17 0.060(6) 0.059(8) 0.040(5) 0.005(5) 0.001(5) -0.009(5)
N33 0.033(5) 0.036(7) 0.036(5) 0.009(5) 0.001(4) 0.009(5)
N34 0.043(3) 0.050(4) 0.030(2) 0.014(2) 0.004(2) 0.002(2)
C50 0.053(8) 0.035(9) 0.035(7) -0.004(6) -0.001(6) 0.004(7)
C51 0.035(6) 0.063(11) 0.032(6) -0.011(6) 0.001(5) 0.002(7)
N35 0.043(3) 0.050(4) 0.030(2) 0.014(2) 0.004(2) 0.002(2)
N36 0.038(6) 0.030(7) 0.042(6) 0.012(5) -0.002(5) 0.012(5)
C52 0.050(8) 0.041(10) 0.034(6) 0.008(6) 0.004(6) 0.016(7)
O18 0.041(5) 0.033(7) 0.073(7) 0.021(5) 0.004(5) 0.008(5)
C53 0.043(3) 0.050(4) 0.030(2) 0.014(2) 0.004(2) 0.002(2)
C54 0.043(3) 0.050(4) 0.030(2) 0.014(2) 0.004(2) 0.002(2)
C55 0.038(6) 0.030(8) 0.031(6) 0.006(5) 0.004(5) 0.012(6)
O19 0.059(6) 0.031(6) 0.055(6) 0.012(5) -0.005(5) 0.003(5)
N37 0.043(3) 0.050(4) 0.030(2) 0.014(2) 0.004(2) 0.002(2)
N38 0.039(6) 0.041(8) 0.035(5) 0.011(5) 0.005(4) 0.011(5)
C56 0.035(7) 0.057(11) 0.036(6) -0.002(7) 0.004(5) 0.016(7)
C57 0.050(8) 0.029(9) 0.042(7) 0.015(6) 0.023(6) 0.015(7)
N39 0.048(7) 0.051(9) 0.044(6) 0.008(6) 0.006(5) -0.001(6)
N40 0.043(3) 0.050(4) 0.030(2) 0.014(2) 0.004(2) 0.002(2)
C58 0.042(7) 0.058(12) 0.027(6) 0.009(7) 0.012(5) 0.014(7)
O20 0.053(6) 0.047(8) 0.077(8) 0.021(6) 0.020(5) 0.003(6)
C59 0.055(9) 0.047(11) 0.050(8) 0.006(7) 0.004(7) 0.006(8)
C60 0.056(8) 0.048(10) 0.037(7) 0.016(6) 0.001(6) 0.005(7)
C61 0.048(8) 0.039(10) 0.048(8) 0.018(7) 0.009(6) 0.010(7)
O21 0.068(7) 0.050(7) 0.051(6) 0.016(5) 0.003(5) 0.013(6)
N41 0.046(6) 0.044(8) 0.033(5) 0.008(5) 0.002(5) 0.004(6)
N42 0.091(10) 0.037(8) 0.035(6) 0.001(5) 0.014(6) -0.001(7)
C62 0.061(3) 0.039(4) 0.045(3) 0.011(2) 0.016(2) 0.009(3)
C63 0.061(3) 0.039(4) 0.045(3) 0.011(2) 0.016(2) 0.009(3)
N43 0.061(3) 0.039(4) 0.045(3) 0.011(2) 0.016(2) 0.009(3)
N44 0.061(3) 0.039(4) 0.045(3) 0.011(2) 0.016(2) 0.009(3)
C64 0.061(3) 0.039(4) 0.045(3) 0.011(2) 0.016(2) 0.009(3)
O22 0.061(3) 0.039(4) 0.045(3) 0.011(2) 0.016(2) 0.009(3)
C65 0.112(15) 0.029(10) 0.051(9) 0.015(7) 0.022(9) 0.006(9)
C66 0.112(15) 0.029(10) 0.051(9) 0.015(7) 0.022(9) 0.006(9)
C67 0.070(10) 0.031(9) 0.048(8) -0.003(7) 0.003(7) -0.008(8)
O23 0.084(8) 0.031(7) 0.060(6) 0.007(5) 0.024(6) -0.001(6)
N45 0.073(9) 0.032(8) 0.050(7) 0.009(6) -0.002(6) 0.017(7)
N46 0.058(7) 0.044(8) 0.037(6) 0.002(5) 0.004(5) 0.005(6)
C68 0.038(7) 0.070(12) 0.035(7) 0.020(7) -0.006(5) -0.010(7)
C69 0.048(8) 0.045(10) 0.056(8) -0.008(7) -0.018(7) 0.007(7)
N47 0.051(6) 0.027(7) 0.044(6) 0.003(5) -0.001(5) 0.018(5)
N48 0.056(7) 0.027(7) 0.046(6) 0.006(5) 0.001(5) 0.022(6)
C70 0.065(9) 0.016(8) 0.045(7) -0.001(6) -0.015(7) 0.016(7)
O24 0.064(6) 0.040(7) 0.045(6) -0.001(5) -0.005(5) 0.009(5)
C71 0.069(10) 0.044(10) 0.037(7) -0.002(7) -0.014(7) 0.020(8)
C72 0.047(7) 0.024(8) 0.043(7) 0.002(6) -0.005(6) -0.001(6)
C73 0.046(7) 0.045(11) 0.027(6) -0.001(6) -0.007(5) 0.004(7)
O25 0.078(8) 0.048(8) 0.066(7) 0.025(6) 0.000(6) -0.007(6)
N49 0.057(7) 0.024(8) 0.047(6) 0.001(5) -0.006(5) 0.022(6)
N50 0.048(6) 0.032(7) 0.032(5) 0.000(5) -0.012(4) 0.000(5)
C74 0.057(8) 0.024(8) 0.021(5) 0.006(5) 0.007(5) 0.002(6)
C75 0.055(8) 0.035(9) 0.024(5) 0.001(5) -0.006(5) -0.003(6)
N51 0.055(7) 0.030(7) 0.026(5) 0.012(4) -0.009(4) 0.001(5)
N52 0.050(6) 0.029(7) 0.032(5) 0.009(5) 0.008(5) 0.007(5)
C76 0.054(8) 0.026(8) 0.040(7) -0.004(6) -0.016(6) 0.012(6)
O26 0.074(7) 0.051(7) 0.035(5) 0.013(5) -0.012(5) -0.007(6)
C77 0.052(8) 0.046(10) 0.030(6) 0.016(6) -0.009(5) -0.008(7)
C78 0.032(6) 0.033(8) 0.031(6) 0.009(5) -0.005(5) -0.002(5)
C79 0.068(7) 0.048(8) 0.045(5) -0.002(5) -0.010(5) -0.009(6)
O27 0.068(7) 0.048(8) 0.045(5) -0.002(5) -0.010(5) -0.009(6)
N53 0.053(7) 0.053(9) 0.024(5) 0.004(5) -0.001(5) -0.018(6)
N54 0.068(8) 0.040(8) 0.036(6) 0.002(5) -0.004(5) -0.016(6)
C80 0.040(7) 0.040(9) 0.033(6) -0.002(6) -0.005(5) -0.014(6)
C81 0.057(8) 0.016(8) 0.035(6) 0.009(5) -0.006(6) 0.004(6)
N55 0.065(7) 0.032(7) 0.037(6) -0.001(5) -0.005(5) -0.012(6)
N56 0.061(7) 0.051(8) 0.028(5) 0.012(5) -0.010(5) -0.023(6)
C82 0.053(8) 0.030(8) 0.035(6) -0.009(6) -0.002(6) -0.005(6)
O28 0.051(5) 0.058(7) 0.033(5) 0.008(4) -0.012(4) -0.014(5)
C83 0.068(9) 0.042(9) 0.039(7) 0.009(6) 0.001(6) -0.029(8)
C84 0.074(10) 0.026(8) 0.046(7) -0.012(6) -0.001(7) -0.013(7)
C85 0.039(7) 0.041(10) 0.030(6) 0.004(6) 0.000(5) -0.001(7)
O29 0.062(6) 0.040(7) 0.043(5) 0.010(5) -0.007(5) -0.009(5)
N57 0.062(7) 0.026(7) 0.035(5) 0.002(5) -0.011(5) -0.006(6)
N58 0.044(6) 0.041(8) 0.041(6) -0.005(5) -0.007(5) -0.008(6)
C86 0.032(6) 0.038(9) 0.040(7) 0.011(6) -0.008(5) -0.006(6)
C87 0.048(7) 0.034(9) 0.035(6) -0.005(6) -0.006(5) -0.004(6)
N59 0.051(6) 0.042(8) 0.031(5) -0.006(5) -0.007(5) -0.005(5)
N60 0.036(5) 0.030(7) 0.038(5) -0.004(5) -0.001(4) -0.007(5)
C88 0.026(5) 0.046(9) 0.029(6) 0.004(6) -0.007(4) -0.005(6)
O30 0.055(6) 0.049(7) 0.045(5) -0.006(5) -0.012(5) -0.011(5)
C89 0.049(7) 0.043(9) 0.034(6) 0.007(6) 0.000(6) -0.002(7)
C90 0.039(7) 0.063(11) 0.034(6) -0.002(6) -0.006(5) -0.004(7)
C91 0.038(6) 0.045(10) 0.028(6) 0.005(6) 0.001(5) -0.002(6)
O31 0.046(5) 0.043(7) 0.038(5) 0.008(4) -0.002(4) -0.005(5)
N61 0.033(5) 0.049(8) 0.032(5) -0.008(5) 0.004(4) -0.004(5)
N62 0.038(6) 0.049(8) 0.032(5) -0.006(5) -0.004(4) -0.001(5)
C92 0.015(4) 0.031(8) 0.028(5) 0.007(5) -0.004(4) 0.005(5)
C93 0.037(6) 0.055(10) 0.029(6) 0.000(6) -0.011(5) -0.014(6)
N63 0.030(5) 0.040(7) 0.032(5) 0.005(5) -0.004(4) 0.002(5)
N64 0.039(6) 0.052(8) 0.035(5) -0.017(5) 0.004(4) -0.006(5)
C94 0.041(7) 0.041(9) 0.033(6) 0.010(6) -0.024(5) 0.004(6)
O32 0.055(6) 0.043(7) 0.040(5) 0.009(4) -0.011(4) -0.015(5)
C95 0.060(9) 0.023(8) 0.049(8) 0.002(6) -0.005(7) -0.002(7)
C96 0.041(7) 0.067(11) 0.034(6) 0.009(7) -0.005(5) 0.001(7)
Pt1 0.0259(2) 0.0402(4) 0.0482(3) -0.0042(2) 0.00077(19) 0.0030(2)
Cl1 0.0486(19) 0.055(3) 0.055(2) -0.0146(18) 0.0037(15) -0.0089(17)
N65 0.044(6) 0.051(8) 0.035(6) 0.006(5) -0.002(5) -0.006(6)
C97 0.035(7) 0.081(13) 0.039(7) -0.007(8) -0.015(6) -0.004(7)
C98 0.052(9) 0.085(15) 0.051(9) -0.004(9) -0.018(7) -0.011(9)
C99 0.103(15) 0.061(14) 0.068(11) 0.008(10) -0.030(11) 0.003(11)
C100 0.065(9) 0.045(10) 0.031(6) 0.019(6) -0.003(6) -0.020(8)
C101 0.030(6) 0.057(11) 0.048(8) -0.005(7) 0.001(5) 0.001(6)
C102 0.036(6) 0.027(9) 0.048(7) 0.013(6) 0.004(5) -0.009(6)
C103 0.035(6) 0.047(10) 0.047(7) 0.006(7) -0.009(6) -0.009(6)
C104 0.033(7) 0.080(14) 0.074(11) 0.016(10) -0.020(7) -0.018(8)
C105 0.046(7) 0.035(9) 0.047(8) 0.021(6) -0.008(6) -0.010(7)
C106 0.031(6) 0.051(10) 0.030(6) 0.013(6) -0.003(5) 0.003(6)
N66 0.022(5) 0.059(10) 0.057(7) 0.003(6) -0.001(5) 0.000(5)
C107 0.036(7) 0.050(11) 0.061(9) -0.001(8) -0.004(6) -0.013(7)
C108 0.061(9) 0.058(13) 0.049(8) 0.011(8) -0.017(7) -0.007(9)
C109 0.057(10) 0.081(17) 0.098(15) 0.028(13) -0.040(10) 0.020(11)
C110 0.064(11) 0.072(15) 0.084(14) 0.012(11) -0.010(10) 0.001(10)
C111 0.049(8) 0.028(10) 0.086(12) -0.006(8) -0.007(8) 0.011(7)
N67 0.033(6) 0.051(9) 0.052(7) -0.003(6) -0.003(5) 0.019(6)
C112 0.030(7) 0.131(18) 0.033(7) 0.024(9) 0.023(6) 0.005(9)
C113 0.044(8) 0.090(15) 0.051(9) 0.019(9) -0.013(7) 0.000(9)
C114 0.056(10) 0.101(16) 0.054(9) -0.013(10) -0.018(8) -0.005(10)
C115 0.028(6) 0.094(15) 0.046(8) -0.008(8) -0.011(6) 0.008(8)
C116 0.046(8) 0.069(13) 0.066(10) -0.001(9) -0.028(7) -0.001(8)
C117 0.048(8) 0.058(11) 0.062(9) -0.005(8) 0.003(7) -0.016(8)
C118 0.056(11) 0.15(2) 0.098(15) -0.060(15) -0.023(10) 0.003(12)
Pt2 0.0275(2) 0.0369(3) 0.0320(2) -0.0065(2) -0.00328(17) -0.0008(2)
Cl2 0.068(2) 0.050(3) 0.061(2) -0.0166(19) -0.0181(19) -0.0132(19)
N68 0.026(5) 0.026(7) 0.042(5) 0.005(5) 0.002(4) 0.006(4)
C119 0.021(5) 0.079(12) 0.030(6) -0.007(7) -0.001(4) -0.001(6)
C120 0.034(7) 0.086(14) 0.035(7) -0.005(8) 0.001(5) 0.005(7)
C121 0.047(8) 0.073(13) 0.022(6) 0.020(7) -0.004(5) 0.025(8)
C122 0.035(7) 0.059(11) 0.057(9) 0.001(8) 0.010(6) 0.005(7)
C123 0.035(6) 0.030(9) 0.040(7) 0.006(6) -0.008(5) 0.012(6)
C124 0.032(6) 0.033(9) 0.042(7) -0.002(6) 0.005(5) -0.006(6)
C125 0.039(7) 0.020(8) 0.052(7) 0.005(6) -0.005(6) 0.007(6)
C126 0.021(5) 0.042(10) 0.057(8) -0.008(7) 0.000(5) 0.008(6)
C127 0.028(6) 0.038(10) 0.046(7) -0.005(7) 0.001(5) 0.011(6)
C128 0.023(5) 0.035(9) 0.030(5) -0.001(5) -0.006(4) 0.011(5)
N69 0.029(5) 0.028(7) 0.036(5) 0.004(5) -0.002(4) -0.002(5)
C129 0.047(7) 0.042(10) 0.035(6) -0.008(6) -0.004(6) 0.010(7)
C130 0.073(10) 0.025(9) 0.031(6) 0.011(6) -0.010(6) 0.021(7)
C131 0.095(13) 0.062(13) 0.039(8) -0.014(8) 0.008(8) -0.018(10)
C132 0.118(17) 0.035(12) 0.092(15) 0.010(10) -0.003(13) 0.004(11)
C133 0.067(9) 0.032(10) 0.035(7) 0.008(6) 0.007(6) 0.008(7)
N70 0.043(6) 0.027(7) 0.037(5) -0.003(5) 0.004(4) 0.003(5)
C134 0.043(7) 0.030(9) 0.049(7) -0.003(6) -0.030(6) 0.018(6)
C135 0.056(9) 0.056(11) 0.059(9) -0.006(8) -0.007(7) -0.010(8)
C136 0.071(11) 0.071(13) 0.047(8) -0.014(8) -0.011(8) -0.009(9)
C137 0.064(11) 0.055(13) 0.102(15) -0.033(11) -0.028(10) 0.017(9)
C138 0.078(12) 0.039(11) 0.106(16) -0.009(10) -0.027(11) -0.007(9)
C139 0.076(11) 0.036(10) 0.063(10) 0.006(8) -0.010(8) -0.009(8)
C140 0.17(3) 0.089(18) 0.13(2) -0.082(17) -0.048(19) 0.000(17)
Pt3 0.0250(2) 0.0318(3) 0.0300(2) -0.00043(19) -0.00561(16) -0.00336(19)
Cl3 0.058(2) 0.059(3) 0.057(2) 0.0192(19) -0.0239(17) -0.001(2)
N71 0.015(4) 0.051(8) 0.039(5) -0.013(5) 0.015(4) -0.011(4)
C141 0.035(6) 0.089(12) 0.020(5) 0.000(6) 0.003(5) -0.015(7)
C142 0.033(6) 0.069(12) 0.044(7) -0.004(8) 0.004(5) -0.024(7)
C143 0.035(7) 0.088(14) 0.032(7) -0.013(8) 0.011(5) 0.001(8)
C144 0.018(5) 0.046(9) 0.065(9) -0.011(7) 0.006(5) -0.009(5)
C145 0.018(5) 0.039(9) 0.038(6) 0.008(6) 0.007(4) 0.000(5)
C146 0.027(6) 0.037(9) 0.045(7) -0.004(6) 0.000(5) 0.004(6)
C147 0.044(7) 0.026(8) 0.046(7) -0.004(6) 0.001(6) -0.008(6)
C148 0.041(7) 0.051(10) 0.038(7) 0.013(6) 0.010(5) -0.006(7)
C149 0.051(8) 0.039(10) 0.040(7) -0.002(6) -0.005(6) 0.006(7)
C150 0.044(7) 0.028(8) 0.030(6) 0.018(5) -0.002(5) 0.006(6)
N72 0.026(5) 0.028(6) 0.039(5) 0.002(5) -0.004(4) -0.006(4)
C151 0.033(6) 0.062(10) 0.026(6) -0.008(6) -0.004(5) -0.013(6)
C152 0.099(13) 0.069(13) 0.034(7) -0.009(8) -0.013(8) -0.015(10)
C153 0.077(11) 0.059(13) 0.059(10) -0.027(9) -0.029(9) 0.000(9)
C154 0.070(10) 0.046(11) 0.061(10) -0.024(8) -0.007(8) 0.002(8)
C155 0.042(7) 0.019(9) 0.094(12) -0.010(8) -0.035(8) 0.012(6)
N73 0.027(5) 0.033(7) 0.032(5) 0.000(5) -0.005(4) 0.000(4)
C156 0.045(7) 0.051(10) 0.025(6) -0.009(6) 0.004(5) 0.000(7)
C157 0.088(12) 0.044(11) 0.045(8) 0.018(7) -0.025(8) -0.016(9)
C158 0.120(17) 0.089(16) 0.046(9) -0.003(10) -0.037(10) -0.004(13)
C159 0.065(10) 0.039(11) 0.077(12) 0.028(9) 0.033(9) 0.007(9)
C160 0.054(9) 0.033(10) 0.062(9) 0.020(8) -0.015(7) -0.001(7)
C161 0.053(9) 0.057(12) 0.045(8) 0.006(7) -0.006(6) 0.006(8)
C162 0.084(12) 0.045(12) 0.069(11) 0.018(9) -0.015(9) 0.047(10)
Pt4 0.0256(2) 0.0394(4) 0.0661(4) 0.0131(3) -0.0001(2) -0.0035(2)
Cl4 0.059(2) 0.064(3) 0.072(3) 0.030(2) -0.0049(19) 0.007(2)
N74 0.022(5) 0.052(9) 0.048(6) 0.026(6) 0.015(4) 0.007(5)
C163 0.053(9) 0.086(14) 0.043(8) 0.018(9) 0.005(7) -0.005(9)
C164 0.059(11) 0.15(2) 0.044(9) 0.009(12) 0.012(8) -0.030(12)
C165 0.062(10) 0.078(14) 0.041(8) 0.022(8) -0.010(7) -0.006(9)
C166 0.042(7) 0.063(11) 0.037(7) 0.000(7) -0.001(6) -0.002(7)
C167 0.039(7) 0.080(14) 0.040(7) 0.013(8) 0.002(6) -0.013(8)
C168 0.030(6) 0.023(9) 0.066(9) 0.007(7) -0.003(6) 0.008(6)
C169 0.029(6) 0.035(9) 0.041(7) 0.003(6) -0.004(5) -0.003(6)
C170 0.034(6) 0.033(9) 0.043(7) 0.014(6) -0.009(5) 0.016(6)
C171 0.038(7) 0.029(9) 0.066(9) 0.001(7) -0.021(6) -0.007(6)
C172 0.031(6) 0.039(10) 0.076(10) -0.009(8) -0.004(6) -0.008(6)
N75 0.032(5) 0.051(8) 0.048(7) 0.008(6) 0.004(5) -0.010(5)
C173 0.026(6) 0.075(14) 0.072(10) 0.006(9) -0.018(7) -0.002(7)
C174 0.071(11) 0.064(13) 0.062(10) -0.009(9) -0.009(8) -0.011(9)
C175 0.068(11) 0.104(18) 0.064(11) -0.027(12) -0.010(9) -0.013(11)
C176 0.074(13) 0.11(2) 0.103(17) -0.058(16) -0.008(12) -0.014(13)
C177 0.041(8) 0.049(12) 0.112(16) 0.021(11) 0.013(9) -0.013(8)
N76 0.034(6) 0.042(9) 0.073(9) 0.012(7) -0.007(6) 0.014(6)
C178 0.063(9) 0.033(9) 0.037(7) 0.013(6) 0.001(6) 0.027(7)
C179 0.044(8) 0.060(12) 0.054(9) 0.024(8) -0.003(6) -0.002(8)
C180 0.085(12) 0.051(12) 0.040(8) 0.013(7) -0.003(8) 0.000(9)
C181 0.061(10) 0.063(13) 0.043(8) 0.013(8) 0.006(7) 0.023(9)
C182 0.089(14) 0.048(12) 0.095(14) 0.010(10) 0.016(11) -0.024(10)
C183 0.073(11) 0.070(13) 0.062(10) -0.006(9) 0.001(8) -0.018(10)
C184 0.118(18) 0.050(14) 0.090(15) 0.024(11) 0.020(13) 0.021(12)

loop_
_atom_type_symbol
_atom_type_description
_atom_type_scat_dispersion_real
_atom_type_scat_dispersion_imag
_atom_type_scat_source
C C 0.0033 0.0016 'International Tables Vol C Tables 4.2.6.8 and 6.1.1.4'
H H 0.0000 0.0000 'International Tables Vol C Tables 4.2.6.8 and 6.1.1.4'
N N 0.0061 0.0033 'International Tables Vol C Tables 4.2.6.8 and 6.1.1.4'
O O 0.0106 0.0060 'International Tables Vol C Tables 4.2.6.8 and 6.1.1.4'
Cl Cl 0.1484 0.1585 'International Tables Vol C Tables 4.2.6.8 and 6.1.1.4'
Pt Pt -1.7033 8.3905 'International Tables Vol C Tables 4.2.6.8 and 6.1.1.4'

loop_
_geom_angle_atom_site_label_1
_geom_angle_atom_site_label_2
_geom_angle_atom_site_label_3
_geom_angle
_geom_angle_site_symmetry_1
_geom_angle_site_symmetry_3
_geom_angle_publ_flag
O1 C1 N2 126.1(13) . . ?
O1 C1 N1 126.6(14) . . ?
N2 C1 N1 107.3(12) . . ?
C1 N1 C47 120.8(12) . . ?
C1 N1 C2 111.4(12) . . ?
C47 N1 C2 125.7(12) . . ?
C1 N2 C3 112.5(11) . . ?
C1 N2 C5 120.5(12) . . ?
C3 N2 C5 123.0(13) . . ?
N4 C2 N1 116.1(12) . . ?
N4 C2 C3 104.4(12) . . ?
N1 C2 C3 104.7(12) . . ?
N4 C2 H2 110.5 . . ?
N1 C2 H2 110.4 . . ?
C3 C2 H2 110.4 . . ?
N2 C3 N3 115.6(13) . . ?
N2 C3 C2 103.6(12) . . ?
N3 C3 C2 102.1(11) . . ?
N2 C3 H3 111.6 . . ?
N3 C3 H3 111.6 . . ?
C2 C3 H3 111.6 . . ?
C4 N3 C3 112.1(14) . . ?
C4 N3 C6 123.9(13) . . ?
C3 N3 C6 120.9(12) . . ?
C4 N4 C2 110.8(12) . . ?
C4 N4 C48 121.7(12) . . ?
C2 N4 C48 124.6(12) . . ?
O2 C4 N3 125.3(18) . . ?
O2 C4 N4 124.6(16) . . ?
N3 C4 N4 109.7(13) . . ?
N5 C5 N2 114.5(12) . . ?
N5 C5 H5A 108.7 . . ?
N2 C5 H5A 108.7 . . ?
N5 C5 H5B 108.6 . . ?
N2 C5 H5B 108.6 . . ?
H5A C5 H5B 107.6 . . ?
N8 C6 N3 112.5(12) . . ?
N8 C6 H6A 109.1 . . ?
N3 C6 H6A 109.1 . . ?
N8 C6 H6B 109.1 . . ?
N3 C6 H6B 109.1 . . ?
H6A C6 H6B 107.8 . . ?
O3 C7 N6 124.2(15) . . ?
O3 C7 N5 127.3(15) . . ?
N6 C7 N5 108.4(12) . . ?
C7 N5 C5 119.9(12) . . ?
C7 N5 C8 110.2(12) . . ?
C5 N5 C8 124.9(14) . . ?
C7 N6 C11 125.1(12) . . ?
C7 N6 C9 112.6(11) . . ?
C11 N6 C9 121.5(12) . . ?
N5 C8 N8 113.6(12) . . ?
N5 C8 C9 106.9(12) . . ?
N8 C8 C9 104.2(11) . . ?
N5 C8 H8 110.6 . . ?
N8 C8 H8 110.6 . . ?
C9 C8 H8 110.6 . . ?
N7 C9 N6 114.6(12) . . ?
N7 C9 C8 103.3(10) . . ?
N6 C9 C8 101.2(11) . . ?
N7 C9 H9 112.3 . . ?
N6 C9 H9 112.3 . . ?
C8 C9 H9 112.3 . . ?
C10 N7 C9 113.0(11) . . ?
C10 N7 C12 119.0(11) . . ?
C9 N7 C12 120.7(10) . . ?
C10 N8 C6 123.7(11) . . ?
C10 N8 C8 110.2(11) . . ?
C6 N8 C8 123.5(11) . . ?
O4 C10 N7 128.8(14) . . ?
O4 C10 N8 123.0(13) . . ?
N7 C10 N8 108.2(11) . . ?
N9 C11 N6 113.7(10) . . ?
N9 C11 H11A 108.8 . . ?
N6 C11 H11A 108.8 . . ?
N9 C11 H11B 108.8 . . ?
N6 C11 H11B 108.8 . . ?
H11A C11 H11B 107.7 . . ?
N12 C12 N7 111.7(11) . . ?
N12 C12 H12A 109.3 . . ?
N7 C12 H12A 109.3 . . ?
N12 C12 H12B 109.3 . . ?
N7 C12 H12B 109.3 . . ?
H12A C12 H12B 107.9 . . ?
O5 C13 N10 126.6(13) . . ?
O5 C13 N9 120.8(13) . . ?
N10 C13 N9 112.3(11) . . ?
C13 N9 C11 124.2(11) . . ?
C13 N9 C14 108.8(11) . . ?
C11 N9 C14 121.7(11) . . ?
C13 N10 C17 122.4(11) . . ?
C13 N10 C15 111.3(11) . . ?
C17 N10 C15 124.3(13) . . ?
N12 C14 N9 115.1(11) . . ?
N12 C14 C15 102.0(10) . . ?
N9 C14 C15 102.4(9) . . ?
N12 C14 H14 112.1 . . ?
N9 C14 H14 112.1 . . ?
C15 C14 H14 112.1 . . ?
N11 C15 N10 116.9(11) . . ?
N11 C15 C14 104.2(11) . . ?
N10 C15 C14 104.7(11) . . ?
N11 C15 H15 110.2 . . ?
N10 C15 H15 110.2 . . ?
C14 C15 H15 110.2 . . ?
C16 N11 C15 112.1(10) . . ?
C16 N11 C18 122.4(10) . . ?
C15 N11 C18 123.7(12) . . ?
C16 N12 C12 125.1(10) . . ?
C16 N12 C14 112.7(11) . . ?
C12 N12 C14 120.0(10) . . ?
O6 C16 N12 125.4(13) . . ?
O6 C16 N11 125.7(13) . . ?
N12 C16 N11 108.9(10) . . ?
N10 C17 N13 114.4(12) . . ?
N10 C17 H17A 108.7 . . ?
N13 C17 H17A 108.7 . . ?
N10 C17 H17B 108.7 . . ?
N13 C17 H17B 108.7 . . ?
H17A C17 H17B 107.6 . . ?
N11 C18 N16 113.2(11) . . ?
N11 C18 H18A 108.9 . . ?
N16 C18 H18A 108.9 . . ?
N11 C18 H18B 108.9 . . ?
N16 C18 H18B 108.9 . . ?
H18A C18 H18B 107.7 . . ?
O7 C19 N14 128.3(14) . . ?
O7 C19 N13 124.8(14) . . ?
N14 C19 N13 106.9(11) . . ?
C19 N13 C20 112.6(11) . . ?
C19 N13 C17 123.1(12) . . ?
C20 N13 C17 123.4(12) . . ?
C19 N14 C21 112.9(11) . . ?
C19 N14 C23 120.3(12) . . ?
C21 N14 C23 124.3(12) . . ?
N13 C20 N16 114.5(12) . . ?
N13 C20 C21 103.1(11) . . ?
N16 C20 C21 103.0(10) . . ?
N13 C20 H20 111.8 . . ?
N16 C20 H20 111.8 . . ?
C21 C20 H20 111.9 . . ?
N14 C21 N15 114.7(12) . . ?
N14 C21 C20 103.9(11) . . ?
N15 C21 C20 102.9(9) . . ?
N14 C21 H21 111.6 . . ?
N15 C21 H21 111.6 . . ?
C20 C21 H21 111.5 . . ?
C22 N15 C24 124.8(11) . . ?
C22 N15 C21 112.8(10) . . ?
C24 N15 C21 119.7(11) . . ?
C22 N16 C18 121.8(10) . . ?
C22 N16 C20 111.7(10) . . ?
C18 N16 C20 122.9(12) . . ?
O8 C22 N15 126.8(12) . . ?
O8 C22 N16 124.2(12) . . ?
N15 C22 N16 109.0(10) . . ?
N14 C23 N17 114.4(12) . . ?
N14 C23 H23A 108.7 . . ?
N17 C23 H23A 108.6 . . ?
N14 C23 H23B 108.7 . . ?
N17 C23 H23B 108.6 . . ?
H23A C23 H23B 107.6 . . ?
N20 C24 N15 113.0(13) . . ?
N20 C24 H24A 108.9 . . ?
N15 C24 H24A 108.9 . . ?
N20 C24 H24B 109.0 . . ?
N15 C24 H24B 109.0 . . ?
H24A C24 H24B 107.8 . . ?
O9 C25 N18 126.7(16) . . ?
O9 C25 N17 124.8(13) . . ?
N18 C25 N17 108.5(12) . . ?
C25 N17 C26 111.4(12) . . ?
C25 N17 C23 120.9(12) . . ?
C26 N17 C23 123.3(14) . . ?
C25 N18 C29 122.7(12) . . ?
C25 N18 C27 110.3(13) . . ?
C29 N18 C27 122.1(10) . . ?
N17 C26 N20 114.1(11) . . ?
N17 C26 C27 105.5(13) . . ?
N20 C26 C27 102.9(11) . . ?
N17 C26 H26 111.3 . . ?
N20 C26 H26 111.4 . . ?
C27 C26 H26 111.3 . . ?
N19 C27 N18 112.5(12) . . ?
N19 C27 C26 106.9(11) . . ?
N18 C27 C26 103.6(10) . . ?
N19 C27 H27 111.2 . . ?
N18 C27 H27 111.2 . . ?
C26 C27 H27 111.2 . . ?
C27 N19 C30 122.1(11) . . ?
C27 N19 C28 114.6(12) . . ?
C30 N19 C28 118.8(11) . . ?
C24 N20 C26 123.7(12) . . ?
C24 N20 C28 120.5(11) . . ?
C26 N20 C28 114.2(12) . . ?
O10 C28 N19 126.7(13) . . ?
O10 C28 N20 130.0(14) . . ?
N19 C28 N20 101.3(11) . . ?
N21 C29 N18 111.8(11) . . ?
N21 C29 H29A 109.2 . . ?
N18 C29 H29A 109.3 . . ?
N21 C29 H29B 109.3 . . ?
N18 C29 H29B 109.3 . . ?
H29A C29 H29B 107.9 . . ?
N24 C30 N19 112.3(12) . . ?
N24 C30 H30A 109.1 . . ?
N19 C30 H30A 109.1 . . ?
N24 C30 H30B 109.2 . . ?
N19 C30 H30B 109.2 . . ?
H30A C30 H30B 107.9 . . ?
O11 C31 N21 126.8(12) . . ?
O11 C31 N22 123.2(13) . . ?
N21 C31 N22 110.0(11) . . ?
C31 N21 C32 113.3(12) . . ?
C31 N21 C29 119.9(11) . . ?
C32 N21 C29 120.1(11) . . ?
C31 N22 C35 125.8(12) . . ?
C31 N22 C33 111.8(11) . . ?
C35 N22 C33 121.3(12) . . ?
N21 C32 N24 116.8(11) . . ?
N21 C32 C33 103.6(11) . . ?
N24 C32 C33 101.9(10) . . ?
N21 C32 H32 111.3 . . ?
N24 C32 H32 111.3 . . ?
C33 C32 H32 111.2 . . ?
N23 C33 N22 114.7(10) . . ?
N23 C33 C32 103.2(11) . . ?
N22 C33 C32 100.3(10) . . ?
N23 C33 H33 112.5 . . ?
N22 C33 H33 112.5 . . ?
C32 C33 H33 112.5 . . ?
C34 N23 C33 111.4(11) . . ?
C34 N23 C36 120.5(11) . . ?
C33 N23 C36 121.4(12) . . ?
C34 N24 C30 124.5(12) . . ?
C34 N24 C32 112.7(12) . . ?
C30 N24 C32 122.0(12) . . ?
O12 C34 N23 125.4(13) . . ?
O12 C34 N24 125.2(15) . . ?
N23 C34 N24 109.3(11) . . ?
N22 C35 N25 115.4(12) . . ?
N22 C35 H35A 108.4 . . ?
N25 C35 H35A 108.5 . . ?
N22 C35 H35B 108.4 . . ?
N25 C35 H35B 108.4 . . ?
H35A C35 H35B 107.5 . . ?
N28 C36 N23 106.7(11) . . ?
N28 C36 H36A 111.0 . . ?
N23 C36 H36A 110.5 . . ?
N28 C36 H36B 109.2 . . ?
N23 C36 H36B 110.6 . . ?
H36A C36 H36B 108.8 . . ?
O13 C37 N25 127.5(12) . . ?
O13 C37 N26 125.2(12) . . ?
N25 C37 N26 107.2(11) . . ?
C37 N25 C38 115.1(11) . . ?
C37 N25 C35 120.4(11) . . ?
C38 N25 C35 121.1(10) . . ?
C37 N26 C41 121.8(11) . . ?
C37 N26 C39 112.6(10) . . ?
C41 N26 C39 122.3(11) . . ?
N25 C38 N28 114.7(13) . . ?
N25 C38 C39 103.0(10) . . ?
N28 C38 C39 104.5(10) . . ?
N25 C38 H38 111.6 . . ?
N28 C38 H38 111.0 . . ?
C39 C38 H38 111.5 . . ?
N27 C39 N26 115.0(12) . . ?
N27 C39 C38 103.0(11) . . ?
N26 C39 C38 101.1(10) . . ?
N27 C39 H39 112.2 . . ?
N26 C39 H39 112.2 . . ?
C38 C39 H39 112.4 . . ?
C40 N27 C39 114.9(11) . . ?
C40 N27 C42 122.0(12) . . ?
C39 N27 C42 119.2(12) . . ?
C36 N28 C40 125.2(12) . . ?
C36 N28 C38 125.3(11) . . ?
C40 N28 C38 105.9(9) . . ?
O14 C40 N27 126.5(12) . . ?
O14 C40 N28 122.4(12) . . ?
N27 C40 N28 111.0(12) . . ?
N29 C41 N26 111.8(12) . . ?
N29 C41 H41A 109.3 . . ?
N26 C41 H41A 109.3 . . ?
N29 C41 H41B 109.2 . . ?
N26 C41 H41B 109.2 . . ?
H41A C41 H41B 107.9 . . ?
N32 C42 N27 116.0(12) . . ?
N32 C42 H42A 108.3 . . ?
N27 C42 H42A 108.3 . . ?
N32 C42 H42B 108.3 . . ?
N27 C42 H42B 108.2 . . ?
H42A C42 H42B 107.4 . . ?
O15 C43 N30 126.5(11) . . ?
O15 C43 N29 124.9(13) . . ?
N30 C43 N29 108.6(11) . . ?
C43 N29 C41 123.6(11) . . ?
C43 N29 C44 111.9(11) . . ?
C41 N29 C44 122.5(11) . . ?
C43 N30 C47 122.3(11) . . ?
C43 N30 C45 109.9(9) . . ?
C47 N30 C45 124.1(10) . . ?
N29 C44 N32 114.8(11) . . ?
N29 C44 C45 105.4(10) . . ?
N32 C44 C45 101.2(11) . . ?
N29 C44 H44 111.6 . . ?
N32 C44 H44 111.6 . . ?
C45 C44 H44 111.7 . . ?
N31 C45 C44 106.7(10) . . ?
N31 C45 N30 112.6(10) . . ?
C44 C45 N30 103.6(9) . . ?
N31 C45 H45 111.2 . . ?
C44 C45 H45 111.2 . . ?
N30 C45 H45 111.2 . . ?
C46 N31 C45 111.3(11) . . ?
C46 N31 C48 121.7(13) . . ?
C45 N31 C48 126.4(11) . . ?
C46 N32 C42 123.3(12) . . ?
C46 N32 C44 112.1(10) . . ?
C42 N32 C44 121.6(12) . . ?
O16 C46 N31 126.1(14) . . ?
O16 C46 N32 125.3(12) . . ?
N31 C46 N32 108.5(12) . . ?
N1 C47 N30 112.3(11) . . ?
N1 C47 H47A 109.1 . . ?
N30 C47 H47A 109.1 . . ?
N1 C47 H47B 109.2 . . ?
N30 C47 H47B 109.2 . . ?
H47A C47 H47B 107.9 . . ?
N31 C48 N4 113.7(11) . . ?
N31 C48 H48A 108.9 . . ?
N4 C48 H48A 108.8 . . ?
N31 C48 H48B 108.8 . . ?
N4 C48 H48B 108.8 . . ?
H48A C48 H48B 107.7 . . ?
O17 C49 N33 124.4(13) . . ?
O17 C49 N34 126.9(15) . . ?
N33 C49 N34 108.7(13) . . ?
C49 N33 C95 123.6(12) . . ?
C49 N33 C50 111.3(10) . . ?
C95 N33 C50 121.8(11) . . ?
C49 N34 C53 121.2(12) . . ?
C49 N34 C51 114.0(12) . . ?
C53 N34 C51 122.9(10) . . ?
N36 C50 N33 113.9(10) . . ?
N36 C50 C51 103.5(11) . . ?
N33 C50 C51 102.8(11) . . ?
N36 C50 H50 112.0 . . ?
N33 C50 H50 112.0 . . ?
C51 C50 H50 112.0 . . ?
N34 C51 N35 114.2(11) . . ?
N34 C51 C50 102.6(10) . . ?
N35 C51 C50 101.0(11) . . ?
N34 C51 H51 112.7 . . ?
N35 C51 H51 112.6 . . ?
C50 C51 H51 112.7 . . ?
C52 N35 C54 115.4(12) . . ?
C52 N35 C51 113.3(11) . . ?
C54 N35 C51 127.2(12) . . ?
C52 N36 C96 122.8(12) . . ?
C52 N36 C50 111.5(11) . . ?
C96 N36 C50 120.3(11) . . ?
O18 C52 N36 126.0(13) . . ?
O18 C52 N35 124.4(13) . . ?
N36 C52 N35 109.4(13) . . ?
N34 C53 N37 113.0(13) . . ?
N34 C53 H53A 108.9 . . ?
N37 C53 H53A 108.9 . . ?
N34 C53 H53B 109.0 . . ?
N37 C53 H53B 109.0 . . ?
H53A C53 H53B 107.8 . . ?
N35 C54 N40 111.6(10) . . ?
N35 C54 H54A 108.0 . . ?
N40 C54 H54A 108.6 . . ?
N35 C54 H54B 110.2 . . ?
N40 C54 H54B 110.4 . . ?
H54A C54 H54B 107.9 . . ?
O19 C55 N37 126.4(12) . . ?
O19 C55 N38 125.5(12) . . ?
N37 C55 N38 108.1(11) . . ?
C55 N37 C53 121.8(11) . . ?
C55 N37 C56 111.5(11) . . ?
C53 N37 C56 123.5(11) . . ?
C55 N38 C57 113.1(11) . . ?
C55 N38 C59 118.8(11) . . ?
C57 N38 C59 123.7(11) . . ?
N37 C56 N40 113.7(10) . . ?
N37 C56 C57 104.6(10) . . ?
N40 C56 C57 103.6(12) . . ?
N37 C56 H56 111.5 . . ?
N40 C56 H56 111.5 . . ?
C57 C56 H56 111.5 . . ?
N38 C57 N39 114.3(11) . . ?
N38 C57 C56 101.9(10) . . ?
N39 C57 C56 103.2(12) . . ?
N38 C57 H57 112.2 . . ?
N39 C57 H57 112.2 . . ?
C56 C57 H57 112.1 . . ?
C58 N39 C57 112.7(13) . . ?
C58 N39 C60 122.5(14) . . ?
C57 N39 C60 123.2(13) . . ?
C58 N40 C56 110.0(11) . . ?
C58 N40 C54 121.0(13) . . ?
C56 N40 C54 128.2(12) . . ?
O20 C58 N40 124.6(14) . . ?
O20 C58 N39 125.3(15) . . ?
N40 C58 N39 110.1(15) . . ?
N41 C59 N38 111.3(13) . . ?
N41 C59 H59A 109.4 . . ?
N38 C59 H59A 109.4 . . ?
N41 C59 H59B 109.4 . . ?
N38 C59 H59B 109.4 . . ?
H59A C59 H59B 108.0 . . ?
N39 C60 N44 113.6(11) . . ?
N39 C60 H60A 108.9 . . ?
N44 C60 H60A 108.8 . . ?
N39 C60 H60B 108.8 . . ?
N44 C60 H60B 108.8 . . ?
H60A C60 H60B 107.7 . . ?
O21 C61 N42 125.8(14) . . ?
O21 C61 N41 126.1(15) . . ?
N42 C61 N41 108.1(12) . . ?
C61 N41 C59 120.5(12) . . ?
C61 N41 C62 111.1(12) . . ?
C59 N41 C62 125.5(11) . . ?
C61 N42 C63 112.8(11) . . ?
C61 N42 C65 121.3(12) . . ?
C63 N42 C65 120.5(13) . . ?
N44 C62 N41 117.6(13) . . ?
N44 C62 C63 103.7(12) . . ?
N41 C62 C63 103.7(11) . . ?
N44 C62 H62 110.4 . . ?
N41 C62 H62 110.4 . . ?
C63 C62 H62 110.5 . . ?
N42 C63 N43 116.3(12) . . ?
N42 C63 C62 103.7(12) . . ?
N43 C63 C62 101.8(12) . . ?
N42 C63 H63 111.4 . . ?
N43 C63 H63 111.5 . . ?
C62 C63 H63 111.4 . . ?
C64 N43 C66 126.0(15) . . ?
C64 N43 C63 108.8(13) . . ?
C66 N43 C63 123.5(14) . . ?
C64 N44 C62 110.5(14) . . ?
C64 N44 C60 125.4(13) . . ?
C62 N44 C60 120.4(12) . . ?
N43 C64 N44 114.9(15) . . ?
N43 C64 O22 120.5(14) . . ?
N44 C64 O22 124.1(15) . . ?
N45 C65 N42 113.2(16) . . ?
N45 C65 H65A 109.0 . . ?
N42 C65 H65A 109.0 . . ?
N45 C65 H65B 108.9 . . ?
N42 C65 H65B 108.9 . . ?
H65A C65 H65B 107.7 . . ?
N43 C66 N48 114.2(12) . . ?
N43 C66 H66A 108.7 . . ?
N48 C66 H66A 108.7 . . ?
N43 C66 H66B 108.7 . . ?
N48 C66 H66B 108.7 . . ?
H66A C66 H66B 107.6 . . ?
O23 C67 N45 125.9(14) . . ?
O23 C67 N46 125.1(13) . . ?
N45 C67 N46 108.8(12) . . ?
C67 N45 C65 122.8(13) . . ?
C67 N45 C68 112.0(12) . . ?
C65 N45 C68 121.2(13) . . ?
C67 N46 C69 112.0(11) . . ?
C67 N46 C71 122.7(12) . . ?
C69 N46 C71 124.3(12) . . ?
N48 C68 N45 117.4(12) . . ?
N48 C68 C69 103.1(12) . . ?
N45 C68 C69 103.5(11) . . ?
N48 C68 H68 110.8 . . ?
N45 C68 H68 110.7 . . ?
C69 C68 H68 110.7 . . ?
N46 C69 N47 114.0(12) . . ?
N46 C69 C68 103.2(12) . . ?
N47 C69 C68 102.6(11) . . ?
N46 C69 H69 112.1 . . ?
N47 C69 H69 112.1 . . ?
C68 C69 H69 112.1 . . ?
C70 N47 C72 121.2(12) . . ?
C70 N47 C69 112.0(11) . . ?
C72 N47 C69 119.6(11) . . ?
C70 N48 C68 113.2(11) . . ?
C70 N48 C66 121.8(12) . . ?
C68 N48 C66 122.1(13) . . ?
O24 C70 N47 128.7(14) . . ?
O24 C70 N48 123.6(13) . . ?
N47 C70 N48 107.7(12) . . ?
N49 C71 N46 112.8(11) . . ?
N49 C71 H71A 109.0 . . ?
N46 C71 H71A 109.0 . . ?
N49 C71 H71B 109.0 . . ?
N46 C71 H71B 109.0 . . ?
H71A C71 H71B 107.8 . . ?
N52 C72 N47 112.3(11) . . ?
N52 C72 H72A 109.1 . . ?
N47 C72 H72A 109.1 . . ?
N52 C72 H72B 109.1 . . ?
N47 C72 H72B 109.2 . . ?
H72A C72 H72B 107.9 . . ?
O25 C73 N50 126.6(13) . . ?
O25 C73 N49 124.8(13) . . ?
N50 C73 N49 108.5(13) . . ?
C73 N49 C71 120.9(13) . . ?
C73 N49 C74 112.2(11) . . ?
C71 N49 C74 122.3(13) . . ?
C73 N50 C77 121.3(12) . . ?
C73 N50 C75 110.8(11) . . ?
C77 N50 C75 125.4(12) . . ?
N49 C74 N52 113.7(10) . . ?
N49 C74 C75 102.5(10) . . ?
N52 C74 C75 101.9(11) . . ?
N49 C74 H74 112.6 . . ?
N52 C74 H74 112.6 . . ?
C75 C74 H74 112.6 . . ?
N50 C75 N51 115.1(10) . . ?
N50 C75 C74 105.0(11) . . ?
N51 C75 C74 104.1(10) . . ?
N50 C75 H75 110.7 . . ?
N51 C75 H75 110.7 . . ?
C74 C75 H75 110.8 . . ?
C76 N51 C78 121.8(11) . . ?
C76 N51 C75 113.1(11) . . ?
C78 N51 C75 123.6(10) . . ?
C76 N52 C72 122.8(11) . . ?
C76 N52 C74 112.8(10) . . ?
C72 N52 C74 121.9(11) . . ?
O26 C76 N51 127.3(13) . . ?
O26 C76 N52 124.7(13) . . ?
N51 C76 N52 107.9(11) . . ?
N50 C77 N53 113.8(10) . . ?
N50 C77 H77A 108.8 . . ?
N53 C77 H77A 108.8 . . ?
N50 C77 H77B 108.8 . . ?
N53 C77 H77B 108.8 . . ?
H77A C77 H77B 107.7 . . ?
N51 C78 N56 114.3(11) . . ?
N51 C78 H78A 108.7 . . ?
N56 C78 H78A 108.7 . . ?
N51 C78 H78B 108.7 . . ?
N56 C78 H78B 108.7 . . ?
H78A C78 H78B 107.6 . . ?
O27 C79 N53 124.7(13) . . ?
O27 C79 N54 123.6(12) . . ?
N53 C79 N54 111.7(13) . . ?
C79 N53 C81 112.9(12) . . ?
C79 N53 C77 121.8(13) . . ?
C81 N53 C77 123.4(11) . . ?
C79 N54 C83 122.6(13) . . ?
C79 N54 C80 108.1(11) . . ?
C83 N54 C80 126.3(13) . . ?
N55 C80 N54 115.4(11) . . ?
N55 C80 C81 104.2(10) . . ?
N54 C80 C81 105.8(11) . . ?
N55 C80 H80 110.4 . . ?
N54 C80 H80 110.4 . . ?
C81 C80 H80 110.4 . . ?
N53 C81 N56 112.2(11) . . ?
N53 C81 C80 101.2(10) . . ?
N56 C81 C80 101.5(10) . . ?
N53 C81 H81 113.6 . . ?
N56 C81 H81 113.5 . . ?
C80 C81 H81 113.6 . . ?
C82 N55 C84 123.1(12) . . ?
C82 N55 C80 112.7(11) . . ?
C84 N55 C80 122.4(11) . . ?
C82 N56 C78 123.2(11) . . ?
C82 N56 C81 110.6(10) . . ?
C78 N56 C81 123.1(10) . . ?
O28 C82 N55 127.8(12) . . ?
O28 C82 N56 122.5(11) . . ?
N55 C82 N56 109.6(12) . . ?
N54 C83 N57 112.1(10) . . ?
N54 C83 H83A 109.3 . . ?
N57 C83 H83A 109.2 . . ?
N54 C83 H83B 109.1 . . ?
N57 C83 H83B 109.2 . . ?
H83A C83 H83B 107.9 . . ?
N55 C84 N60 116.5(13) . . ?
N55 C84 H84A 108.1 . . ?
N60 C84 H84A 108.2 . . ?
N55 C84 H84B 108.2 . . ?
N60 C84 H84B 108.2 . . ?
H84A C84 H84B 107.3 . . ?
O29 C85 N57 128.8(12) . . ?
O29 C85 N58 125.6(13) . . ?
N57 C85 N58 105.6(13) . . ?
C85 N57 C87 113.9(11) . . ?
C85 N57 C83 118.4(12) . . ?
C87 N57 C83 122.2(12) . . ?
C85 N58 C89 120.4(13) . . ?
C85 N58 C86 113.2(11) . . ?
C89 N58 C86 122.9(11) . . ?
N58 C86 N59 115.0(11) . . ?
N58 C86 C87 102.5(10) . . ?
N59 C86 C87 102.0(10) . . ?
N58 C86 H86 112.1 . . ?
N59 C86 H86 112.1 . . ?
C87 C86 H86 112.1 . . ?
N57 C87 N60 117.8(11) . . ?
N57 C87 C86 103.9(11) . . ?
N60 C87 C86 102.0(10) . . ?
N57 C87 H87 110.8 . . ?
N60 C87 H87 110.8 . . ?
C86 C87 H87 110.8 . . ?
C88 N59 C86 113.8(10) . . ?
C88 N59 C90 118.9(12) . . ?
C86 N59 C90 119.9(11) . . ?
C88 N60 C87 115.0(10) . . ?
C88 N60 C84 123.5(12) . . ?
C87 N60 C84 119.0(10) . . ?
O30 C88 N60 126.7(12) . . ?
O30 C88 N59 127.9(11) . . ?
N60 C88 N59 105.2(11) . . ?
N58 C89 N61 111.2(11) . . ?
N58 C89 H89A 109.4 . . ?
N61 C89 H89A 109.4 . . ?
N58 C89 H89B 109.4 . . ?
N61 C89 H89B 109.4 . . ?
H89A C89 H89B 108.0 . . ?
N64 C90 N59 115.4(12) . . ?
N64 C90 H90A 108.4 . . ?
N59 C90 H90A 108.4 . . ?
N64 C90 H90B 108.5 . . ?
N59 C90 H90B 108.4 . . ?
H90A C90 H90B 107.5 . . ?
O31 C91 N61 127.7(11) . . ?
O31 C91 N62 124.5(13) . . ?
N61 C91 N62 107.8(11) . . ?
C91 N61 C92 112.3(9) . . ?
C91 N61 C89 119.5(11) . . ?
C92 N61 C89 124.0(10) . . ?
C91 N62 C95 123.5(12) . . ?
C91 N62 C93 111.1(10) . . ?
C95 N62 C93 124.7(11) . . ?
N64 C92 N61 117.5(10) . . ?
N64 C92 C93 104.8(9) . . ?
N61 C92 C93 104.4(9) . . ?
N64 C92 H92 109.9 . . ?
N61 C92 H92 109.9 . . ?
C93 C92 H92 109.9 . . ?
N63 C93 N62 114.2(10) . . ?
N63 C93 C92 102.6(10) . . ?
N62 C93 C92 104.0(9) . . ?
N63 C93 H93 111.8 . . ?
N62 C93 H93 111.8 . . ?
C92 C93 H93 111.8 . . ?
C94 N63 C93 111.2(10) . . ?
C94 N63 C96 121.2(12) . . ?
C93 N63 C96 123.4(11) . . ?
C94 N64 C90 122.8(12) . . ?
C94 N64 C92 111.0(10) . . ?
C90 N64 C92 126.2(11) . . ?
O32 C94 N64 125.5(13) . . ?
O32 C94 N63 125.6(13) . . ?
N64 C94 N63 108.9(11) . . ?
N62 C95 N33 113.7(10) . . ?
N62 C95 H95A 108.8 . . ?
N33 C95 H95A 108.8 . . ?
N62 C95 H95B 108.8 . . ?
N33 C95 H95B 108.9 . . ?
H95A C95 H95B 107.7 . . ?
N63 C96 N36 112.8(10) . . ?
N63 C96 H96A 109.0 . . ?
N36 C96 H96A 109.1 . . ?
N63 C96 H96B 109.0 . . ?
N36 C96 H96B 109.0 . . ?
H96A C96 H96B 107.8 . . ?
N66 Pt1 N67 81.6(5) . . ?
N66 Pt1 N65 78.8(5) . . ?
N67 Pt1 N65 160.5(5) . . ?
N66 Pt1 Cl1 177.5(4) . . ?
N67 Pt1 Cl1 100.7(4) . . ?
N65 Pt1 Cl1 98.8(3) . . ?
C101 N65 C97 119.6(14) . . ?
C101 N65 Pt1 114.7(10) . . ?
C97 N65 Pt1 125.7(11) . . ?
C98 C97 N65 118.5(14) . . ?
C98 C97 H97 120.8 . . ?
N65 C97 H97 120.8 . . ?
C99 C98 C97 122.3(17) . . ?
C99 C98 H98 118.9 . . ?
C97 C98 H98 118.8 . . ?
C98 C99 C100 121.3(19) . . ?
C98 C99 H99 119.3 . . ?
C100 C99 H99 119.4 . . ?
C101 C100 C99 116.1(15) . . ?
C101 C100 H100 121.9 . . ?
C99 C100 H100 122.0 . . ?
N65 C101 C100 122.1(13) . . ?
N65 C101 C102 114.1(14) . . ?
C100 C101 C102 123.7(13) . . ?
N66 C102 C103 119.2(13) . . ?
N66 C102 C101 112.0(12) . . ?
C103 C102 C101 128.8(14) . . ?
C104 C103 C102 122.2(15) . . ?
C104 C103 H103 118.9 . . ?
C102 C103 H103 119.0 . . ?
C103 C104 C105 114.9(16) . . ?
C103 C104 C112 121.8(17) . . ?
C105 C104 C112 123.3(15) . . ?
C106 C105 C104 123.2(14) . . ?
C106 C105 H105 118.5 . . ?
C104 C105 H105 118.4 . . ?
C105 C106 N66 115.9(13) . . ?
C105 C106 C107 129.0(12) . . ?
N66 C106 C107 115.1(13) . . ?
C102 N66 C106 124.5(13) . . ?
C102 N66 Pt1 120.2(10) . . ?
C106 N66 Pt1 115.1(10) . . ?
N67 C107 C108 119.4(14) . . ?
N67 C107 C106 114.0(14) . . ?
C108 C107 C106 126.6(14) . . ?
C109 C108 C107 120.1(16) . . ?
C109 C108 H108 119.9 . . ?
C107 C108 H108 119.9 . . ?
C110 C109 C108 125.6(19) . . ?
C110 C109 H109 117.2 . . ?
C108 C109 H109 117.2 . . ?
C109 C110 C111 112.7(18) . . ?
C109 C110 H110 123.7 . . ?
C111 C110 H110 123.7 . . ?
N67 C111 C110 122.5(16) . . ?
N67 C111 H111 118.7 . . ?
C110 C111 H111 118.8 . . ?
C111 N67 C107 119.6(14) . . ?
C111 N67 Pt1 126.2(11) . . ?
C107 N67 Pt1 114.1(10) . . ?
C117 C112 C113 117.3(18) . . ?
C117 C112 C104 123.3(13) . . ?
C113 C112 C104 119.4(18) . . ?
C114 C113 C112 120.7(19) . . ?
C114 C113 H113 119.6 . . ?
C112 C113 H113 119.6 . . ?
C113 C114 C115 121.0(18) . . ?
C113 C114 H114 119.5 . . ?
C115 C114 H114 119.5 . . ?
C116 C115 C114 118.2(16) . . ?
C116 C115 C118 121.3(19) . . ?
C114 C115 C118 120.4(16) . . ?
C117 C116 C115 121.5(18) . . ?
C117 C116 H116 119.2 . . ?
C115 C116 H116 119.3 . . ?
C116 C117 C112 121.1(17) . . ?
C116 C117 H117 119.4 . . ?
C112 C117 H117 119.5 . . ?
C115 C118 H11C 109.5 . . ?
C115 C118 H11D 109.4 . . ?
H11C C118 H11D 109.5 . . ?
C115 C118 H11E 109.5 . . ?
H11C C118 H11E 109.5 . . ?
H11D C118 H11E 109.5 . . ?
N69 Pt2 N68 81.3(4) . . ?
N69 Pt2 N70 82.7(4) . . ?
N68 Pt2 N70 163.9(4) . . ?
N69 Pt2 Cl2 174.4(3) . . ?
N68 Pt2 Cl2 99.5(3) . . ?
N70 Pt2 Cl2 96.6(3) . . ?
C119 N68 C123 120.0(12) . . ?
C119 N68 Pt2 127.4(10) . . ?
C123 N68 Pt2 112.5(8) . . ?
N68 C119 C120 120.4(14) . . ?
N68 C119 H119 119.8 . . ?
C120 C119 H119 119.8 . . ?
C121 C120 C119 119.9(13) . . ?
C121 C120 H120 120.0 . . ?
C119 C120 H120 120.0 . . ?
C122 C121 C120 122.8(14) . . ?
C122 C121 H121 118.6 . . ?
C120 C121 H121 118.6 . . ?
C121 C122 C123 115.6(15) . . ?
C121 C122 H122 122.2 . . ?
C123 C122 H122 122.2 . . ?
N68 C123 C122 121.2(12) . . ?
N68 C123 C124 114.9(11) . . ?
C122 C123 C124 123.8(13) . . ?
N69 C124 C125 121.2(12) . . ?
N69 C124 C123 111.7(11) . . ?
C125 C124 C123 126.8(13) . . ?
C124 C125 C126 116.2(13) . . ?
C124 C125 H125 121.9 . . ?
C126 C125 H125 121.9 . . ?
C127 C126 C125 119.9(12) . . ?
C127 C126 C134 121.2(13) . . ?
C125 C126 C134 118.8(14) . . ?
C128 C127 C126 121.8(13) . . ?
C128 C127 H127 119.1 . . ?
C126 C127 H127 119.1 . . ?
C127 C128 N69 118.1(13) . . ?
C127 C128 C129 130.4(12) . . ?
N69 C128 C129 111.5(10) . . ?
C124 N69 C128 122.6(11) . . ?
C124 N69 Pt2 119.6(8) . . ?
C128 N69 Pt2 117.8(9) . . ?
C130 C129 N70 119.4(14) . . ?
C130 C129 C128 122.7(12) . . ?
N70 C129 C128 117.9(12) . . ?
C131 C130 C129 118.8(14) . . ?
C131 C130 H130 120.6 . . ?
C129 C130 H130 120.6 . . ?
C130 C131 C132 124.1(17) . . ?
C130 C131 H131 117.9 . . ?
C132 C131 H131 118.0 . . ?
C133 C132 C131 115.6(18) . . ?
C133 C132 H132 122.2 . . ?
C131 C132 H132 122.2 . . ?
N70 C133 C132 121.2(15) . . ?
N70 C133 H133 119.4 . . ?
C132 C133 H133 119.4 . . ?
C133 N70 C129 120.7(12) . . ?
C133 N70 Pt2 129.3(9) . . ?
C129 N70 Pt2 110.0(9) . . ?
C135 C134 C139 116.7(14) . . ?
C135 C134 C126 122.9(15) . . ?
C139 C134 C126 120.3(14) . . ?
C134 C135 C136 127.4(16) . . ?
C134 C135 H135 116.3 . . ?
C136 C135 H135 116.3 . . ?
C135 C136 C137 114.0(15) . . ?
C135 C136 H136 123.0 . . ?
C137 C136 H136 123.0 . . ?
C138 C137 C136 118.4(15) . . ?
C138 C137 C140 122(2) . . ?
C136 C137 C140 119.5(19) . . ?
C137 C138 C139 122.8(19) . . ?
C137 C138 H138 118.6 . . ?
C139 C138 H138 118.6 . . ?
C134 C139 C138 120.8(17) . . ?
C134 C139 H139 119.6 . . ?
C138 C139 H139 119.6 . . ?
C137 C140 H14A 109.5 . . ?
C137 C140 H14B 109.4 . . ?
H14A C140 H14B 109.5 . . ?
C137 C140 H14C 109.5 . . ?
H14A C140 H14C 109.5 . . ?
H14B C140 H14C 109.5 . . ?
N72 Pt3 N73 82.3(4) . . ?
N72 Pt3 N71 79.8(4) . . ?
N73 Pt3 N71 162.0(5) . . ?
N72 Pt3 Cl3 179.1(3) . . ?
N73 Pt3 Cl3 97.7(3) . . ?
N71 Pt3 Cl3 100.1(4) . . ?
C141 N71 C145 121.7(12) . . ?
C141 N71 Pt3 125.9(11) . . ?
C145 N71 Pt3 112.4(8) . . ?
N71 C141 C142 119.3(16) . . ?
N71 C141 H141 120.4 . . ?
C142 C141 H141 120.3 . . ?
C143 C142 C141 117.7(14) . . ?
C143 C142 H142 121.2 . . ?
C141 C142 H142 121.2 . . ?
C142 C143 C144 125.9(15) . . ?
C142 C143 H143 117.1 . . ?
C144 C143 H143 117.0 . . ?
C145 C144 C143 112.0(15) . . ?
C145 C144 H144 124.0 . . ?
C143 C144 H144 124.0 . . ?
N71 C145 C144 123.5(12) . . ?
N71 C145 C146 117.1(11) . . ?
C144 C145 C146 119.4(13) . . ?
N72 C146 C147 120.4(12) . . ?
N72 C146 C145 108.8(12) . . ?
C147 C146 C145 130.8(12) . . ?
C148 C147 C146 118.6(12) . . ?
C148 C147 H147 120.7 . . ?
C146 C147 H147 120.7 . . ?
C149 C148 C147 120.6(14) . . ?
C149 C148 C156 119.8(13) . . ?
C147 C148 C156 119.4(13) . . ?
C148 C149 C150 120.1(13) . . ?
C148 C149 H149 119.9 . . ?
C150 C149 H149 120.0 . . ?
N72 C150 C151 115.9(11) . . ?
N72 C150 C149 117.5(12) . . ?
C151 C150 C149 126.5(12) . . ?
C146 N72 C150 122.7(11) . . ?
C146 N72 Pt3 121.6(9) . . ?
C150 N72 Pt3 115.3(8) . . ?
C152 C151 C150 129.0(14) . . ?
C152 C151 N73 116.2(14) . . ?
C150 C151 N73 114.8(10) . . ?
C151 C152 C153 120.9(16) . . ?
C151 C152 H152 119.6 . . ?
C153 C152 H152 119.5 . . ?
C154 C153 C152 120.6(14) . . ?
C154 C153 H153 119.7 . . ?
C152 C153 H153 119.7 . . ?
C153 C154 C155 120.0(16) . . ?
C153 C154 H154 120.0 . . ?
C155 C154 H154 120.0 . . ?
N73 C155 C154 122.9(16) . . ?
N73 C155 H155 118.6 . . ?
C154 C155 H155 118.6 . . ?
C155 N73 C151 119.2(12) . . ?
C155 N73 Pt3 129.1(10) . . ?
C151 N73 Pt3 111.7(8) . . ?
C161 C156 C157 117.1(14) . . ?
C161 C156 C148 123.7(13) . . ?
C157 C156 C148 119.0(13) . . ?
C156 C157 C158 120.2(15) . . ?
C156 C157 H157 119.9 . . ?
C158 C157 H157 119.9 . . ?
C157 C158 C159 121.7(16) . . ?
C157 C158 H158 119.1 . . ?
C159 C158 H158 119.2 . . ?
C160 C159 C158 114.0(15) . . ?
C160 C159 C162 123.0(17) . . ?
C158 C159 C162 122.9(19) . . ?
C161 C160 C159 123.2(15) . . ?
C161 C160 H160 118.4 . . ?
C159 C160 H160 118.4 . . ?
C156 C161 C160 123.7(15) . . ?
C156 C161 H161 118.2 . . ?
C160 C161 H161 118.2 . . ?
C159 C162 H16A 109.4 . . ?
C159 C162 H16B 109.5 . . ?
H16A C162 H16B 109.5 . . ?
C159 C162 H16C 109.5 . . ?
H16A C162 H16C 109.5 . . ?
H16B C162 H16C 109.5 . . ?
N75 Pt4 N76 82.3(5) . . ?
N75 Pt4 N74 80.6(5) . . ?
N76 Pt4 N74 163.0(5) . . ?
N75 Pt4 Cl4 177.2(4) . . ?
N76 Pt4 Cl4 100.4(4) . . ?
N74 Pt4 Cl4 96.6(4) . . ?
C167 N74 C163 122.8(15) . . ?
C167 N74 Pt4 113.9(10) . . ?
C163 N74 Pt4 123.2(12) . . ?
N74 C163 C164 117.7(19) . . ?
N74 C163 H163 121.2 . . ?
C164 C163 H163 121.1 . . ?
C165 C164 C163 119.7(17) . . ?
C165 C164 H164 120.1 . . ?
C163 C164 H164 120.1 . . ?
C164 C165 C166 119.1(18) . . ?
C164 C165 H165 120.5 . . ?
C166 C165 H165 120.5 . . ?
C167 C166 C165 116.0(17) . . ?
C167 C166 H166 122.0 . . ?
C165 C166 H166 122.0 . . ?
N74 C167 C166 124.0(14) . . ?
N74 C167 C168 113.9(14) . . ?
C166 C167 C168 121.9(16) . . ?
N75 C168 C169 120.3(13) . . ?
N75 C168 C167 112.8(14) . . ?
C169 C168 C167 126.8(13) . . ?
C170 C169 C168 119.0(13) . . ?
C170 C169 H169 120.5 . . ?
C168 C169 H169 120.5 . . ?
C171 C170 C169 124.4(14) . . ?
C171 C170 C178 114.2(12) . . ?
C169 C170 C178 121.3(13) . . ?
C170 C171 C172 113.1(13) . . ?
C170 C171 H171 123.5 . . ?
C172 C171 H171 123.5 . . ?
N75 C172 C173 113.3(15) . . ?
N75 C172 C171 121.2(13) . . ?
C173 C172 C171 125.5(14) . . ?
C172 N75 C168 121.9(14) . . ?
C172 N75 Pt4 119.3(11) . . ?
C168 N75 Pt4 118.8(10) . . ?
N76 C173 C174 120.1(17) . . ?
N76 C173 C172 114.7(15) . . ?
C174 C173 C172 125.2(17) . . ?
C175 C174 C173 117.6(18) . . ?
C175 C174 H174 121.2 . . ?
C173 C174 H174 121.2 . . ?
C174 C175 C176 121.3(18) . . ?
C174 C175 H175 119.3 . . ?
C176 C175 H175 119.4 . . ?
C177 C176 C175 116(2) . . ?
C177 C176 H176 121.8 . . ?
C175 C176 H176 121.9 . . ?
N76 C177 C176 125(2) . . ?
N76 C177 H177 117.3 . . ?
C176 C177 H177 117.4 . . ?
C177 N76 C173 119.2(16) . . ?
C177 N76 Pt4 130.2(13) . . ?
C173 N76 Pt4 110.4(11) . . ?
C179 C178 C183 119.8(15) . . ?
C179 C178 C170 122.4(14) . . ?
C183 C178 C170 117.8(14) . . ?
C180 C179 C178 121.3(16) . . ?
C180 C179 H179 119.4 . . ?
C178 C179 H179 119.3 . . ?
C179 C180 C181 123.0(16) . . ?
C179 C180 H180 118.5 . . ?
C181 C180 H180 118.5 . . ?
C180 C181 C182 116.8(16) . . ?
C180 C181 C184 123.6(17) . . ?
C182 C181 C184 119.5(18) . . ?
C181 C182 C183 119.8(17) . . ?
C181 C182 H182 120.1 . . ?
C183 C182 H182 120.1 . . ?
C178 C183 C182 119.1(17) . . ?
C178 C183 H183 120.5 . . ?
C182 C183 H183 120.4 . . ?
C181 C184 H18C 109.5 . . ?
C181 C184 H18D 109.4 . . ?
H18C C184 H18D 109.5 . . ?
C181 C184 H18E 109.5 . . ?
H18C C184 H18E 109.5 . . ?
H18D C184 H18E 109.5 . . ?

loop_
_geom_bond_atom_site_label_1
_geom_bond_atom_site_label_2
_geom_bond_distance
_geom_bond_site_symmetry_2
_geom_bond_publ_flag
O1 C1 1.187(17) . ?
C1 N2 1.382(19) . ?
C1 N1 1.397(17) . ?
N1 C47 1.397(19) . ?
N1 C2 1.437(19) . ?
N2 C3 1.435(18) . ?
N2 C5 1.467(18) . ?
C2 N4 1.421(17) . ?
C2 C3 1.53(2) . ?
C2 H2 1.0000 . ?
C3 N3 1.447(17) . ?
C3 H3 1.0000 . ?
N3 C4 1.32(2) . ?
N3 C6 1.468(19) . ?
N4 C4 1.36(2) . ?
N4 C48 1.473(16) . ?
C4 O2 1.268(18) . ?
C5 N5 1.42(2) . ?
C5 H5A 0.9900 . ?
C5 H5B 0.9900 . ?
C6 N8 1.440(18) . ?
C6 H6A 0.9900 . ?
C6 H6B 0.9900 . ?
C7 O3 1.231(17) . ?
C7 N6 1.376(19) . ?
C7 N5 1.395(19) . ?
N5 C8 1.419(19) . ?
N6 C11 1.442(16) . ?
N6 C9 1.465(18) . ?
C8 N8 1.448(16) . ?
C8 C9 1.54(2) . ?
C8 H8 1.0000 . ?
C9 N7 1.435(15) . ?
C9 H9 1.0000 . ?
N7 C10 1.350(17) . ?
N7 C12 1.462(18) . ?
N8 C10 1.412(18) . ?
C10 O4 1.203(15) . ?
C11 N9 1.396(17) . ?
C11 H11A 0.9900 . ?
C11 H11B 0.9900 . ?
C12 N12 1.448(17) . ?
C12 H12A 0.9900 . ?
C12 H12B 0.9900 . ?
C13 O5 1.241(15) . ?
C13 N10 1.327(18) . ?
C13 N9 1.376(16) . ?
N9 C14 1.486(16) . ?
N10 C17 1.408(17) . ?
N10 C15 1.435(16) . ?
C14 N12 1.449(15) . ?
C14 C15 1.558(18) . ?
C14 H14 1.0000 . ?
C15 N11 1.409(16) . ?
C15 H15 1.0000 . ?
N11 C16 1.376(17) . ?
N11 C18 1.453(17) . ?
N12 C16 1.337(16) . ?
C16 O6 1.233(14) . ?
C17 N13 1.448(16) . ?
C17 H17A 0.9900 . ?
C17 H17B 0.9900 . ?
C18 N16 1.465(16) . ?
C18 H18A 0.9900 . ?
C18 H18B 0.9900 . ?
C19 O7 1.197(16) . ?
C19 N14 1.375(17) . ?
C19 N13 1.383(18) . ?
N13 C20 1.440(18) . ?
N14 C21 1.425(18) . ?
N14 C23 1.438(18) . ?
C20 N16 1.471(15) . ?
C20 C21 1.546(18) . ?
C20 H20 1.0000 . ?
C21 N15 1.483(16) . ?
C21 H21 1.0000 . ?
N15 C22 1.335(16) . ?
N15 C24 1.474(16) . ?
N16 C22 1.382(17) . ?
C22 O8 1.226(14) . ?
C23 N17 1.452(19) . ?
C23 H23A 0.9900 . ?
C23 H23B 0.9900 . ?
C24 N20 1.44(2) . ?
C24 H24A 0.9900 . ?
C24 H24B 0.9900 . ?
C25 O9 1.211(17) . ?
C25 N18 1.364(17) . ?
C25 N17 1.40(2) . ?
N17 C26 1.406(18) . ?
N18 C29 1.46(2) . ?
N18 C27 1.478(19) . ?
C26 N20 1.462(16) . ?
C26 C27 1.52(2) . ?
C26 H26 1.0000 . ?
C27 N19 1.414(17) . ?
C27 H27 1.0000 . ?
N19 C30 1.448(17) . ?
N19 C28 1.448(18) . ?
N20 C28 1.470(19) . ?
C28 O10 1.179(15) . ?
C29 N21 1.449(17) . ?
C29 H29A 0.9900 . ?
C29 H29B 0.9900 . ?
C30 N24 1.431(18) . ?
C30 H30A 0.9900 . ?
C30 H30B 0.9900 . ?
C31 O11 1.235(14) . ?
C31 N21 1.330(17) . ?
C31 N22 1.359(16) . ?
N21 C32 1.410(16) . ?
N22 C35 1.42(2) . ?
N22 C33 1.479(16) . ?
C32 N24 1.434(18) . ?
C32 C33 1.60(2) . ?
C32 H32 1.0000 . ?
C33 N23 1.444(17) . ?
C33 H33 1.0000 . ?
N23 C34 1.364(19) . ?
N23 C36 1.455(14) . ?
N24 C34 1.381(18) . ?
C34 O12 1.228(16) . ?
C35 N25 1.461(18) . ?
C35 H35A 0.9900 . ?
C35 H35B 0.9900 . ?
C36 N28 1.395(11) . ?
C36 H36A 0.9900 . ?
C36 H36B 0.9900 . ?
C37 O13 1.208(15) . ?
C37 N25 1.355(16) . ?
C37 N26 1.386(16) . ?
N25 C38 1.398(18) . ?
N26 C41 1.457(17) . ?
N26 C39 1.461(16) . ?
C38 N28 1.53(2) . ?
C38 C39 1.609(17) . ?
C38 H38 1.0000 . ?
C39 N27 1.419(19) . ?
C39 H39 1.0000 . ?
N27 C40 1.358(18) . ?
N27 C42 1.458(15) . ?
N28 C40 1.452(16) . ?
C40 O14 1.188(17) . ?
C41 N29 1.423(17) . ?
C41 H41A 0.9900 . ?
C41 H41B 0.9900 . ?
C42 N32 1.429(16) . ?
C42 H42A 0.9900 . ?
C42 H42B 0.9900 . ?
C43 O15 1.213(15) . ?
C43 N30 1.359(17) . ?
C43 N29 1.399(15) . ?
N29 C44 1.435(17) . ?
N30 C47 1.468(16) . ?
N30 C45 1.519(15) . ?
C44 N32 1.478(18) . ?
C44 C45 1.496(17) . ?
C44 H44 1.0000 . ?
C45 N31 1.435(17) . ?
C45 H45 1.0000 . ?
N31 C46 1.345(16) . ?
N31 C48 1.457(17) . ?
N32 C46 1.367(18) . ?
C46 O16 1.246(16) . ?
C47 H47A 0.9900 . ?
C47 H47B 0.9900 . ?
C48 H48A 0.9900 . ?
C48 H48B 0.9900 . ?
C49 O17 1.242(18) . ?
C49 N33 1.357(19) . ?
C49 N34 1.367(17) . ?
N33 C95 1.433(13) . ?
N33 C50 1.494(17) . ?
N34 C53 1.431(18) . ?
N34 C51 1.435(17) . ?
C50 N36 1.480(18) . ?
C50 C51 1.566(18) . ?
C50 H50 1.0000 . ?
C51 N35 1.456(19) . ?
C51 H51 1.0000 . ?
N35 C52 1.364(18) . ?
N35 C54 1.386(13) . ?
N36 C52 1.318(17) . ?
N36 C96 1.459(13) . ?
C52 O18 1.256(17) . ?
C53 N37 1.439(18) . ?
C53 H53A 0.9900 . ?
C53 H53B 0.9900 . ?
C54 N40 1.518(13) . ?
C54 H54A 0.9900 . ?
C54 H54B 0.9900 . ?
C55 O19 1.233(15) . ?
C55 N37 1.372(16) . ?
C55 N38 1.379(16) . ?
N37 C56 1.444(17) . ?
N38 C57 1.443(16) . ?
N38 C59 1.495(19) . ?
C56 N40 1.501(19) . ?
C56 C57 1.56(2) . ?
C56 H56 1.0000 . ?
C57 N39 1.449(19) . ?
C57 H57 1.0000 . ?
N39 C58 1.375(19) . ?
N39 C60 1.461(19) . ?
N40 C58 1.37(2) . ?
C58 O20 1.245(18) . ?
C59 N41 1.411(19) . ?
C59 H59A 0.9900 . ?
C59 H59B 0.9900 . ?
C60 N44 1.461(18) . ?
C60 H60A 0.9900 . ?
C60 H60B 0.9900 . ?
C61 O21 1.222(17) . ?
C61 N42 1.339(19) . ?
C61 N41 1.403(17) . ?
N41 C62 1.452(18) . ?
N42 C63 1.453(17) . ?
N42 C65 1.47(2) . ?
C62 N44 1.45(2) . ?
C62 C63 1.53(2) . ?
C62 H62 1.0000 . ?
C63 N43 1.52(2) . ?
C63 H63 1.0000 . ?
N43 C64 1.29(2) . ?
N43 C66 1.41(2) . ?
N44 C64 1.301(19) . ?
C64 O22 1.314(19) . ?
C65 N45 1.43(2) . ?
C65 H65A 0.9900 . ?
C65 H65B 0.9900 . ?
C66 N48 1.462(18) . ?
C66 H66A 0.9900 . ?
C66 H66B 0.9900 . ?
C67 O23 1.241(17) . ?
C67 N45 1.333(18) . ?
C67 N46 1.393(19) . ?
N45 C68 1.450(19) . ?
N46 C69 1.421(19) . ?
N46 C71 1.484(17) . ?
C68 N48 1.442(17) . ?
C68 C69 1.55(2) . ?
C68 H68 1.0000 . ?
C69 N47 1.490(19) . ?
C69 H69 1.0000 . ?
N47 C70 1.348(17) . ?
N47 C72 1.463(16) . ?
N48 C70 1.392(18) . ?
C70 O24 1.211(17) . ?
C71 N49 1.403(19) . ?
C71 H71A 0.9900 . ?
C71 H71B 0.9900 . ?
C72 N52 1.427(16) . ?
C72 H72A 0.9900 . ?
C72 H72B 0.9900 . ?
C73 O25 1.259(18) . ?
C73 N50 1.356(18) . ?
C73 N49 1.387(18) . ?
N49 C74 1.422(18) . ?
N50 C77 1.424(16) . ?
N50 C75 1.433(17) . ?
C74 N52 1.487(15) . ?
C74 C75 1.546(18) . ?
C74 H74 1.0000 . ?
C75 N51 1.463(16) . ?
C75 H75 1.0000 . ?
N51 C76 1.358(17) . ?
N51 C78 1.433(16) . ?
N52 C76 1.379(17) . ?
C76 O26 1.223(16) . ?
C77 N53 1.469(17) . ?
C77 H77A 0.9900 . ?
C77 H77B 0.9900 . ?
C78 N56 1.463(15) . ?
C78 H78A 0.9900 . ?
C78 H78B 0.9900 . ?
C79 O27 1.248(17) . ?
C79 N53 1.335(17) . ?
C79 N54 1.362(18) . ?
N53 C81 1.454(19) . ?
N54 C83 1.421(16) . ?
N54 C80 1.471(19) . ?
C80 N55 1.417(17) . ?
C80 C81 1.547(17) . ?
C80 H80 1.0000 . ?
C81 N56 1.463(16) . ?
C81 H81 1.0000 . ?
N55 C82 1.321(16) . ?
N55 C84 1.413(19) . ?
N56 C82 1.361(17) . ?
C82 O28 1.263(16) . ?
C83 N57 1.460(16) . ?
C83 H83A 0.9900 . ?
C83 H83B 0.9900 . ?
C84 N60 1.445(15) . ?
C84 H84A 0.9900 . ?
C84 H84B 0.9900 . ?
C85 O29 1.203(17) . ?
C85 N57 1.393(18) . ?
C85 N58 1.415(17) . ?
N57 C87 1.405(18) . ?
N58 C89 1.422(17) . ?
N58 C86 1.429(19) . ?
C86 N59 1.439(16) . ?
C86 C87 1.588(17) . ?
C86 H86 1.0000 . ?
C87 N60 1.442(17) . ?
C87 H87 1.0000 . ?
N59 C88 1.393(17) . ?
N59 C90 1.445(15) . ?
N60 C88 1.371(15) . ?
C88 O30 1.158(16) . ?
C89 N61 1.461(15) . ?
C89 H89A 0.9900 . ?
C89 H89B 0.9900 . ?
C90 N64 1.392(18) . ?
C90 H90A 0.9900 . ?
C90 H90B 0.9900 . ?
C91 O31 1.198(16) . ?
C91 N61 1.383(18) . ?
C91 N62 1.407(15) . ?
N61 C92 1.448(12) . ?
N62 C95 1.432(13) . ?
N62 C93 1.465(18) . ?
C92 N64 1.410(13) . ?
C92 C93 1.535(16) . ?
C92 H92 1.0000 . ?
C93 N63 1.443(16) . ?
C93 H93 1.0000 . ?
N63 C94 1.369(17) . ?
N63 C96 1.453(12) . ?
N64 C94 1.367(16) . ?
C94 O32 1.214(16) . ?
C95 H95A 0.9900 . ?
C95 H95B 0.9900 . ?
C96 H96A 0.9900 . ?
C96 H96B 0.9900 . ?
Pt1 N66 1.946(12) . ?
Pt1 N67 2.010(13) . ?
Pt1 N65 2.015(12) . ?
Pt1 Cl1 2.300(3) . ?
N65 C101 1.347(18) . ?
N65 C97 1.390(17) . ?
C97 C98 1.37(2) . ?
C97 H97 0.9500 . ?
C98 C99 1.31(2) . ?
C98 H98 0.9500 . ?
C99 C100 1.41(2) . ?
C99 H99 0.9500 . ?
C100 C101 1.39(2) . ?
C100 H100 0.9500 . ?
C101 C102 1.48(2) . ?
C102 N66 1.301(18) . ?
C102 C103 1.395(19) . ?
C103 C104 1.39(2) . ?
C103 H103 0.9500 . ?
C104 C105 1.43(2) . ?
C104 C112 1.46(3) . ?
C105 C106 1.378(19) . ?
C105 H105 0.9500 . ?
C106 N66 1.391(17) . ?
C106 C107 1.44(2) . ?
C107 N67 1.377(18) . ?
C107 C108 1.39(2) . ?
C108 C109 1.35(3) . ?
C108 H108 0.9500 . ?
C109 C110 1.33(3) . ?
C109 H109 0.9500 . ?
C110 C111 1.51(3) . ?
C110 H110 0.9500 . ?
C111 N67 1.332(19) . ?
C111 H111 0.9500 . ?
C112 C117 1.36(2) . ?
C112 C113 1.43(2) . ?
C113 C114 1.31(2) . ?
C113 H113 0.9500 . ?
C114 C115 1.38(3) . ?
C114 H114 0.9500 . ?
C115 C116 1.38(2) . ?
C115 C118 1.57(2) . ?
C116 C117 1.34(2) . ?
C116 H116 0.9500 . ?
C117 H117 0.9500 . ?
C118 H11C 0.9800 . ?
C118 H11D 0.9800 . ?
C118 H11E 0.9800 . ?
Pt2 N69 1.928(10) . ?
Pt2 N68 2.014(11) . ?
Pt2 N70 2.034(11) . ?
Pt2 Cl2 2.293(3) . ?
N68 C119 1.339(15) . ?
N68 C123 1.383(16) . ?
C119 C120 1.38(2) . ?
C119 H119 0.9500 . ?
C120 C121 1.37(2) . ?
C120 H120 0.9500 . ?
C121 C122 1.37(2) . ?
C121 H121 0.9500 . ?
C122 C123 1.43(2) . ?
C122 H122 0.9500 . ?
C123 C124 1.495(17) . ?
C124 N69 1.325(17) . ?
C124 C125 1.403(17) . ?
C125 C126 1.414(19) . ?
C125 H125 0.9500 . ?
C126 C127 1.38(2) . ?
C126 C134 1.468(18) . ?
C127 C128 1.344(17) . ?
C127 H127 0.9500 . ?
C128 N69 1.375(15) . ?
C128 C129 1.46(2) . ?
C129 C130 1.394(18) . ?
C129 N70 1.393(16) . ?
C130 C131 1.32(2) . ?
C130 H130 0.9500 . ?
C131 C132 1.43(2) . ?
C131 H131 0.9500 . ?
C132 C133 1.39(3) . ?
C132 H132 0.9500 . ?
C133 N70 1.363(18) . ?
C133 H133 0.9500 . ?
C134 C135 1.32(2) . ?
C134 C139 1.38(2) . ?
C135 C136 1.40(2) . ?
C135 H135 0.9500 . ?
C136 C137 1.49(3) . ?
C136 H136 0.9500 . ?
C137 C138 1.33(3) . ?
C137 C140 1.53(2) . ?
C138 C139 1.39(2) . ?
C138 H138 0.9500 . ?
C139 H139 0.9500 . ?
C140 H14A 0.9800 . ?
C140 H14B 0.9800 . ?
C140 H14C 0.9800 . ?
Pt3 N72 1.957(11) . ?
Pt3 N73 1.989(9) . ?
Pt3 N71 2.044(10) . ?
Pt3 Cl3 2.288(4) . ?
N71 C141 1.337(16) . ?
N71 C145 1.365(17) . ?
C141 C142 1.43(2) . ?
C141 H141 0.9500 . ?
C142 C143 1.34(2) . ?
C142 H142 0.9500 . ?
C143 C144 1.43(2) . ?
C143 H143 0.9500 . ?
C144 C145 1.409(18) . ?
C144 H144 0.9500 . ?
C145 C146 1.514(18) . ?
C146 N72 1.328(16) . ?
C146 C147 1.38(2) . ?
C147 C148 1.381(18) . ?
C147 H147 0.9500 . ?
C148 C149 1.35(2) . ?
C148 C156 1.50(2) . ?
C149 C150 1.409(19) . ?
C149 H149 0.9500 . ?
C150 N72 1.360(15) . ?
C150 C151 1.398(19) . ?
C151 C152 1.374(17) . ?
C151 N73 1.438(17) . ?
C152 C153 1.38(2) . ?
C152 H152 0.9500 . ?
C153 C154 1.30(2) . ?
C153 H153 0.9500 . ?
C154 C155 1.36(2) . ?
C154 H154 0.9500 . ?
C155 N73 1.299(17) . ?
C155 H155 0.9500 . ?
C156 C161 1.35(2) . ?
C156 C157 1.403(19) . ?
C157 C158 1.42(2) . ?
C157 H157 0.9500 . ?
C158 C159 1.44(3) . ?
C158 H158 0.9500 . ?
C159 C160 1.39(2) . ?
C159 C162 1.47(2) . ?
C160 C161 1.37(2) . ?
C160 H160 0.9500 . ?
C161 H161 0.9500 . ?
C162 H16A 0.9800 . ?
C162 H16B 0.9800 . ?
C162 H16C 0.9800 . ?
Pt4 N75 1.890(13) . ?
Pt4 N76 2.006(14) . ?
Pt4 N74 2.071(13) . ?
Pt4 Cl4 2.303(4) . ?
N74 C167 1.30(2) . ?
N74 C163 1.336(19) . ?
C163 C164 1.42(3) . ?
C163 H163 0.9500 . ?
C164 C165 1.40(3) . ?
C164 H164 0.9500 . ?
C165 C166 1.42(2) . ?
C165 H165 0.9500 . ?
C166 C167 1.38(2) . ?
C166 H166 0.9500 . ?
C167 C168 1.52(2) . ?
C168 N75 1.347(18) . ?
C168 C169 1.37(2) . ?
C169 C170 1.355(17) . ?
C169 H169 0.9500 . ?
C170 C171 1.357(19) . ?
C170 C178 1.568(19) . ?
C171 C172 1.50(2) . ?
C171 H171 0.9500 . ?
C172 N75 1.293(19) . ?
C172 C173 1.47(2) . ?
C173 N76 1.39(2) . ?
C173 C174 1.41(2) . ?
C174 C175 1.40(3) . ?
C174 H174 0.9500 . ?
C175 C176 1.41(3) . ?
C175 H175 0.9500 . ?
C176 C177 1.36(3) . ?
C176 H176 0.9500 . ?
C177 N76 1.31(2) . ?
C177 H177 0.9500 . ?
C178 C179 1.38(2) . ?
C178 C183 1.40(2) . ?
C179 C180 1.36(2) . ?
C179 H179 0.9500 . ?
C180 C181 1.40(2) . ?
C180 H180 0.9500 . ?
C181 C182 1.43(3) . ?
C181 C184 1.50(2) . ?
C182 C183 1.44(3) . ?
C182 H182 0.9500 . ?
C183 H183 0.9500 . ?
C184 H18C 0.9800 . ?
C184 H18D 0.9800 . ?
C184 H18E 0.9800 . ?
